data_7062482
loop_
_publ_author_name
'Meng, Min'
'Liao, Lingrong'
'Zheng, Qi'
'Xuan, Weimin'

_publ_section_title
;
 Ligand-directed structure evolution from a titanium-oxo cluster to
 coordination capsule and one-dimensional coordination polymer based on
 {Ti3O} units
;
_journal_issue 23
_journal_name_full 'New Journal of Chemistry'
_journal_page_first 11312
_journal_page_last 11317
_journal_paper_doi 10.1039/D3NJ01172K
_journal_volume 47
_journal_year 2023
_chemical_formula_moiety 'C162 H324 Cl3 Cu3 N6 O78 P6 Ti18, 5.25[H2O], 2[C3H8O]'
_chemical_formula_sum 'C168 H350.5 Cl3 Cu3 N6 O85.25 P6 Ti18'
_chemical_formula_weight 5164.01
_space_group_crystal_system monoclinic
_space_group_IT_number 15
_space_group_name_Hall '-C 2yc'
_space_group_name_H-M_alt 'C 1 2/c 1'
_atom_sites_solution_hydrogens mixed
_audit_creation_date 2023-05-07
_audit_creation_method
;
Olex2 1.5
(compiled 2023.03.06 svn.rbb2c1857 for OlexSys, GUI svn.r6748)
;
_audit_update_record
;
2023-05-07 deposited with the CCDC.	2023-05-09 downloaded from the CCDC.
;
_cell_angle_alpha 90
_cell_angle_beta 92.5160(10)
_cell_angle_gamma 90
_cell_formula_units_Z 4
_cell_length_a 27.5953(7)
_cell_length_b 19.5028(5)
_cell_length_c 47.0477(12)
_cell_measurement_reflns_used 23087
_cell_measurement_temperature 150.0
_cell_measurement_theta_max 0.941
_cell_measurement_theta_min 0.897
_cell_volume 25296.0(11)
_computing_cell_refinement 'SAINT V8.40B (?, 2016)'
_computing_data_collection Apex4
_computing_data_reduction 'SAINT V8.40B (?, 2016)'
_computing_molecular_graphics 'Olex2 1.5 (Dolomanov et al., 2009)'
_computing_publication_material 'Olex2 1.5 (Dolomanov et al., 2009)'
_computing_structure_refinement 'SHELXL 2018/3 (Sheldrick, 2015)'
_computing_structure_solution 'SHELXT 2018/2 (Sheldrick, 2018)'
_diffrn_ambient_temperature 150.00
_diffrn_measured_fraction_theta_full 0.993
_diffrn_measured_fraction_theta_max 0.990
_diffrn_measurement_device_type 'Bruker D8-Venture'
_diffrn_radiation_type CuK\a
_diffrn_radiation_wavelength 1.54184
_diffrn_reflns_av_R_equivalents 0.0812
_diffrn_reflns_av_unetI/netI 0.0578
_diffrn_reflns_Laue_measured_fraction_full 0.993
_diffrn_reflns_Laue_measured_fraction_max 0.990
_diffrn_reflns_limit_h_max 33
_diffrn_reflns_limit_h_min -31
_diffrn_reflns_limit_k_max 23
_diffrn_reflns_limit_k_min -23
_diffrn_reflns_limit_l_max 55
_diffrn_reflns_limit_l_min -56
_diffrn_reflns_number 175523
_diffrn_reflns_point_group_measured_fraction_full 0.993
_diffrn_reflns_point_group_measured_fraction_max 0.990
_diffrn_reflns_theta_full 67.684
_diffrn_reflns_theta_max 68.543
_diffrn_reflns_theta_min 2.908
_diffrn_source_current 1.1
_diffrn_source_power 0.05500000000000001
_diffrn_source_voltage 50.0
_exptl_absorpt_coefficient_mu 6.118
_exptl_absorpt_correction_T_max 0.7531
_exptl_absorpt_correction_T_min 0.3934
_exptl_absorpt_correction_type multi-scan
_exptl_absorpt_process_details
;
 SADABS 2016/2: Krause, L., Herbst-Irmer, R., Sheldrick G.M. & Stalke D.,
 J. Appl. Cryst. 48 (2015) 3-10
;
_exptl_crystal_colour orange
_exptl_crystal_colour_primary orange
_exptl_crystal_density_diffrn 1.356
_exptl_crystal_description block
_exptl_crystal_F_000 10826
_exptl_crystal_size_max 0.1
_exptl_crystal_size_mid 0.1
_exptl_crystal_size_min 0.05
_refine_diff_density_max 1.896
_refine_diff_density_min -1.018
_refine_diff_density_rms 0.093
_refine_ls_extinction_method none
_refine_ls_goodness_of_fit_ref 1.074
_refine_ls_hydrogen_treatment mixed
_refine_ls_matrix_type full
_refine_ls_number_parameters 1735
_refine_ls_number_reflns 23087
_refine_ls_number_restraints 2056
_refine_ls_restrained_S_all 1.104
_refine_ls_R_factor_all 0.1103
_refine_ls_R_factor_gt 0.0986
_refine_ls_shift/su_max 0.001
_refine_ls_shift/su_mean 0.000
_refine_ls_structure_factor_coef Fsqd
_refine_ls_weighting_details 'w=1/[\s^2^(Fo^2^)+(0.1675P)^2^+83.2929P] where P=(Fo^2^+2Fc^2^)/3'
_refine_ls_weighting_scheme calc
_refine_ls_wR_factor_gt 0.2821
_refine_ls_wR_factor_ref 0.2940
_reflns_Friedel_coverage 0.000
_reflns_number_gt 18610
_reflns_number_total 23087
_reflns_threshold_expression 'I > 2\s(I)'
_cod_data_source_file d3nj01172k2.cif
_cod_data_source_block a_CCDC1
_cod_depositor_comments 'Adding full bibliography for 7062479--7062482.cif.'
_cod_original_formula_sum 'C168 H350.50 Cl3 Cu3 N6 O85.25 P6 Ti18'
_cod_database_code 7062482
_shelx_shelxl_version_number 2018/3
_shelx_space_group_comment
;
The symmetry employed for this shelxl refinement is uniquely defined
by the following loop, which should always be used as a source of
symmetry information in preference to the above space-group names.
They are only intended as comments.
;
_shelx_estimated_absorpt_t_max 0.750
_shelx_estimated_absorpt_t_min 0.580
_olex2_refinement_description
;
1. Fixed Uiso
 At 1.2 times of:
  All C(H) groups
 At 1.5 times of:
  All C(H,H,H) groups
2. Restrained distances
 C42A-C33A = C42B-C33B = C40A-C33A = C40B-C33B
 1.43 with sigma of 0.02
 C78A-C74A = C78B-C74B = C78B-C73B = C78A-C73A
 1.43 with sigma of 0.02
 C75-C58
 1.43 with sigma of 0.02
 C45B-C25B = C45A-C25A = C38B-C25B = C38A-C25A
 1.43 with sigma of 0.02
 O21-C25B = O21-C25A
 1.38 with sigma of 0.02
 C54B-C46B = C46B-C55B
 1.43 with sigma of 0.02
 Ti9-C25A
 3.2 with sigma of 0.02
 C79-C65 = C65-C67
 1.54 with sigma of 0.02
 C25B-C45B = C38B-C25B
 1.43 with sigma of 0.02
 C65-C67 = C79-C65
 1.43 with sigma of 0.02
 C69B-C50B
 1.43 with sigma of 0.02
 C71B-C41B = C72B-C41B
 1.43 with sigma of 0.02
 C77-C76 = C76-C81 = C82-C84 = C83-C82
 1.43 with sigma of 0.02
 O2-C76 = O2-C82
 1.32 with sigma of 0.02
 C58-C56 = C75-C58
 1.43 with sigma of 0.02
 O3-C41B = O3-C41A
 1.38 with sigma of 0.02
 C72B-C41B = C72A-C41A = C71B-C41B = C71A-C41A
 1.43 with sigma of 0.02
 C72A-C71A
 2.57 with sigma of 0.02
 C70B-C50B = C69A-C50A = C69B-C50B = C70A-C50A
 1.43 with sigma of 0.02
 O7-C50B = O7-C50A
 1.38 with sigma of 0.02
 O9-C62B = O9-C62A
 1.38 with sigma of 0.02
 C62B-C49B = C62A-C49A = C62B-C61B = C62A-C61A
 1.43 with sigma of 0.02
 C54B-C46B = C55B-C46B = C55A-C46A = C54A-C46A
 1.43 with sigma of 0.02
 O35-C46A = O35-C46B
 1.38 with sigma of 0.02
 C48A-C32A = C48B-C32B = C43B-C32B = C43A-C32A
 1.43 with sigma of 0.02
 O31-C32A = O31-C32B
 1.38 with sigma of 0.02
 C57A-C47A = C57B-C47B = C47A-C44A = C47B-C44B
 1.43 with sigma of 0.02
 O23-C47B = O23-C47A
 1.38 with sigma of 0.02
 O3-C71A
 2.3 with sigma of 0.02
 O5-C33B = O5-C33A
 1.38 with sigma of 0.02
 O19B-C78B = O19A-C78A
 1.38 with sigma of 0.02
 C73A-C74A
 2.3 with sigma of 0.02
 C84-C83
 2.6 with sigma of 0.02
 C62B-C61B
 2.6 with sigma of 0.02
 C62B-C49B = C62B-C61B
 1.51 with sigma of 0.02
 C61B-O9
 2.4 with sigma of 0.02
 O9-C49B
 2.4 with sigma of 0.02
 C62B-C61B = C62B-C49B
 1.51 with sigma of 0.02
 C61B-C49B
 2.6 with sigma of 0.02
 O9-C62B
 1.402 with sigma of 0.02
 C48A-C43A
 2.4 with sigma of 0.02
 C79-C67
 2.4 with sigma of 0.02
 C80-C63
 1.51 with sigma of 0.02
 C56-C58
 1.51 with sigma of 0.02
 C65-C79
 1.51 with sigma of 0.02
 C16-C29
 1.51 with sigma of 0.02
 C59-C60
 1.51 with sigma of 0.02
 C52-C36
 1.51 with sigma of 0.02
 C63-C68
 1.51 with sigma of 0.02
 C37-C66
 1.51 with sigma of 0.02
 C36-C52
 1.51 with sigma of 0.02
 C36-C53
 1.51 with sigma of 0.02
 C55B-C54B
 2.4 with sigma of 0.02
 C54B-C46B = C55B-C46B
 1.51 with sigma of 0.02
 O35-C54B
 2.3 with sigma of 0.02
 O21-C45A
 2.4 with sigma of 0.02
 C63A-Ti3
 3 with sigma of 0.01
 C9-C14 \\sim C9-C14A
 with sigma of 0.01
 C80-C63 \\sim C80A-C63A
 with sigma of 0.02
 C68A-C80A \\sim C68-C80
 with sigma of 0.02
 C68-C63 \\sim C68A-C63A
 with sigma of 0.02
 C79A-C67A \\sim C79-C67
 with sigma of 0.02
 C79A-C65A \\sim C79-C65
 with sigma of 0.02
 C52A-C36A \\sim C52-C36
 with sigma of 0.02
 C53A-C36A \\sim C52A-C36A
 with sigma of 0.02
 C53A-C52A \\sim C53-C52
 with sigma of 0.02
 O26-C36A \\sim O26-C36
 with sigma of 0.02
 C66A-C37A \\sim C66-C37
 with sigma of 0.02
 C51-C37 \\sim C51A-C37A
 with sigma of 0.02
 O27-C37 \\sim O27-C37A
 with sigma of 0.02
 C51-C66 \\sim C51A-C66A
 with sigma of 0.02
 C67A-C65A \\sim C67-C65
 with sigma of 0.02
 O17-C65A \\sim O17-C65
 with sigma of 0.02
 O37-C63A \\sim O37-C63
 with sigma of 0.02
3. Uiso/Uaniso restraints and constraints
All non-hydrogen atoms have similar U: within 2A with sigma of 0.04 and sigma
for terminal atoms of 0.08 within 2A
C63 \\sim C68 \\sim C80 \\sim C63A \\sim C80A \\sim C68A \\sim O37: within 2A
with sigma of 0.01 and sigma for terminal atoms of 0.02 within 2A
C65 \\sim C67 \\sim C79 \\sim C67A \\sim C79A \\sim C65A \\sim O17: within 2A
with sigma of 0.01 and sigma for terminal atoms of 0.02 within 2A
C36 \\sim C52 \\sim C53 \\sim C36A \\sim C52A \\sim C53A: within 2A with sigma
of 0.01 and sigma for terminal atoms of 0.02 within 2A
C51 \\sim C66A \\sim C37 \\sim C66 \\sim C51A \\sim C37A \\sim O27: within 2A
with sigma of 0.01 and sigma for terminal atoms of 0.02 within 2A
Uanis(N2) \\sim Ueq: with sigma of 0.01 and sigma for terminal atoms of 0.02
4. Rigid body (RIGU) restrains
 C80A, C68A, C63A
 with sigma for 1-2 distances of 0.01 and sigma for 1-3 distances of 0.02
 C79A, C65A, C67A
 with sigma for 1-2 distances of 0.01 and sigma for 1-3 distances of 0.02
 C50A, O7, C69A, C70A
 with sigma for 1-2 distances of 0.004 and sigma for 1-3 distances of 0.004
 C50A, C69A, C70A
 with sigma for 1-2 distances of 0.004 and sigma for 1-3 distances of 0.004
 C52, C36, C53
 with sigma for 1-2 distances of 0.01 and sigma for 1-3 distances of 0.02
 C53A, C36A, C52A
 with sigma for 1-2 distances of 0.01 and sigma for 1-3 distances of 0.02
 C51, C37, C66
 with sigma for 1-2 distances of 0.01 and sigma for 1-3 distances of 0.02
 C51A, C37A, C66A
 with sigma for 1-2 distances of 0.01 and sigma for 1-3 distances of 0.02
 C79, C67, C65
 with sigma for 1-2 distances of 0.01 and sigma for 1-3 distances of 0.02
 C80, C63, C68
 with sigma for 1-2 distances of 0.01 and sigma for 1-3 distances of 0.02
5. Same fragment restrains
{C10, C11, N2, C12, C13, C14} sigma for 1-2: 0.01, 1-3: 0.04
as in
{C10A, C11A, N2A, C12A, C13A, C14A}
6. Others
 Sof(C76)=Sof(H76)=Sof(C77)=Sof(H77A)=Sof(H77B)=Sof(H77C)=Sof(C81)=Sof(H81A)=
 Sof(H81B)=Sof(H81C)=1-FVAR(1)
 Sof(C82)=Sof(H82)=Sof(C83)=Sof(H83A)=Sof(H83B)=Sof(H83C)=Sof(C84)=Sof(H84A)=
 Sof(H84B)=Sof(H84C)=FVAR(1)
 Sof(C41B)=Sof(H41B)=Sof(C71B)=Sof(H71A)=Sof(H71B)=Sof(H71C)=Sof(C72B)=
 Sof(H72A)=Sof(H72B)=Sof(H72C)=1-FVAR(2)
 Sof(C41A)=Sof(H41A)=Sof(C71A)=Sof(H71D)=Sof(H71E)=Sof(H71F)=Sof(C72A)=
 Sof(H72D)=Sof(H72E)=Sof(H72F)=FVAR(2)
 Sof(C50B)=Sof(H50B)=Sof(C69B)=Sof(H69A)=Sof(H69B)=Sof(H69C)=Sof(C70B)=
 Sof(H70A)=Sof(H70B)=Sof(H70C)=1-FVAR(3)
 Sof(C69A)=Sof(H69D)=Sof(H69E)=Sof(H69F)=Sof(C50A)=Sof(H50A)=Sof(C70A)=
 Sof(H70D)=Sof(H70E)=Sof(H70F)=FVAR(3)
 Sof(C49B)=Sof(H49A)=Sof(H49B)=Sof(H49C)=Sof(C61B)=Sof(H61A)=Sof(H61B)=
 Sof(H61C)=Sof(C62B)=Sof(H62B)=1-FVAR(4)
 Sof(C62A)=Sof(H62A)=Sof(C49A)=Sof(H49D)=Sof(H49E)=Sof(H49F)=Sof(C61A)=
 Sof(H61D)=Sof(H61E)=Sof(H61F)=FVAR(4)
 Sof(C46B)=Sof(H46B)=Sof(C54B)=Sof(H54A)=Sof(H54B)=Sof(H54C)=Sof(C55B)=
 Sof(H55A)=Sof(H55B)=Sof(H55C)=1-FVAR(5)
 Sof(C46A)=Sof(H46A)=Sof(C55A)=Sof(H55D)=Sof(H55E)=Sof(H55F)=Sof(C54A)=
 Sof(H54D)=Sof(H54E)=Sof(H54F)=FVAR(5)
 Sof(C32B)=Sof(H32B)=Sof(C43B)=Sof(H43A)=Sof(H43B)=Sof(H43C)=Sof(C48B)=
 Sof(H48A)=Sof(H48B)=Sof(H48C)=1-FVAR(6)
 Sof(C32A)=Sof(H32A)=Sof(C48A)=Sof(H48D)=Sof(H48E)=Sof(H48F)=Sof(C43A)=
 Sof(H43D)=Sof(H43E)=Sof(H43F)=FVAR(6)
 Sof(C44B)=Sof(H44A)=Sof(H44B)=Sof(H44C)=Sof(C47B)=Sof(H47B)=Sof(C57B)=
 Sof(H57A)=Sof(H57B)=Sof(H57C)=1-FVAR(7)
 Sof(C44A)=Sof(H44D)=Sof(H44E)=Sof(H44F)=Sof(C47A)=Sof(H47A)=Sof(C57A)=
 Sof(H57D)=Sof(H57E)=Sof(H57F)=FVAR(7)
 Sof(C33B)=Sof(H33B)=Sof(C40B)=Sof(H40A)=Sof(H40B)=Sof(H40C)=Sof(C42B)=
 Sof(H42A)=Sof(H42B)=Sof(H42C)=1-FVAR(8)
 Sof(C42A)=Sof(H42D)=Sof(H42E)=Sof(H42F)=Sof(C33A)=Sof(H33A)=Sof(C40A)=
 Sof(H40D)=Sof(H40E)=Sof(H40F)=FVAR(8)
 Sof(C25B)=Sof(H25B)=Sof(C38B)=Sof(H38A)=Sof(H38B)=Sof(H38C)=Sof(C45B)=
 Sof(H45A)=Sof(H45B)=Sof(H45C)=1-FVAR(9)
 Sof(C25A)=Sof(H25A)=Sof(C45A)=Sof(H45D)=Sof(H45E)=Sof(H45F)=Sof(C38A)=
 Sof(H38D)=Sof(H38E)=Sof(H38F)=FVAR(9)
 Sof(O19B)=Sof(C73B)=Sof(H73A)=Sof(H73B)=Sof(H73C)=Sof(C74B)=Sof(H74A)=
 Sof(H74B)=Sof(H74C)=Sof(C78B)=Sof(H78B)=1-FVAR(10)
 Sof(O19A)=Sof(C78A)=Sof(H78A)=Sof(C73A)=Sof(H73D)=Sof(H73E)=Sof(H73F)=
 Sof(C74A)=Sof(H74D)=Sof(H74E)=Sof(H74F)=FVAR(10)
 Sof(C36A)=Sof(H36A)=Sof(C52A)=Sof(H52D)=Sof(H52E)=Sof(H52F)=Sof(C53A)=
 Sof(H53D)=Sof(H53E)=Sof(H53F)=1-FVAR(11)
 Sof(C36)=Sof(H36)=Sof(C52)=Sof(H52A)=Sof(H52B)=Sof(H52C)=Sof(C53)=Sof(H53A)=
 Sof(H53B)=Sof(H53C)=FVAR(11)
 Sof(C37A)=Sof(H37A)=Sof(C51A)=Sof(H51D)=Sof(H51E)=Sof(H51F)=Sof(C66A)=
 Sof(H66D)=Sof(H66E)=Sof(H66F)=1-FVAR(12)
 Sof(C37)=Sof(H37)=Sof(C51)=Sof(H51A)=Sof(H51B)=Sof(H51C)=Sof(C66)=Sof(H66A)=
 Sof(H66B)=Sof(H66C)=FVAR(12)
 Sof(C67A)=Sof(H67D)=Sof(H67E)=Sof(H67F)=Sof(C79A)=Sof(H79D)=Sof(H79E)=
 Sof(H79F)=Sof(C65A)=Sof(H65A)=1-FVAR(13)
 Sof(C65)=Sof(H65)=Sof(C67)=Sof(H67A)=Sof(H67B)=Sof(H67C)=Sof(C79)=Sof(H79A)=
 Sof(H79B)=Sof(H79C)=FVAR(13)
 Sof(C63A)=Sof(H63A)=Sof(C80A)=Sof(H80D)=Sof(H80E)=Sof(H80F)=Sof(C68A)=
 Sof(H68D)=Sof(H68E)=Sof(H68F)=1-FVAR(14)
 Sof(C63)=Sof(H63)=Sof(C68)=Sof(H68A)=Sof(H68B)=Sof(H68C)=Sof(C80)=Sof(H80A)=
 Sof(H80B)=Sof(H80C)=FVAR(14)
 Fixed Sof: Cu2(0.5) C10(0.5) H10(0.5) C11(0.5) H11(0.5) N2(0.5) C12(0.5)
 H12(0.5) C13(0.5) H13(0.5) C14(0.5) C10A(0.5) H10A(0.5) C11A(0.5) H11A(0.5)
 N2A(0.5) C12A(0.5) H12A(0.5) C13A(0.5) H13A(0.5) C14A(0.5)
7.a Riding coordinates:
 C40B(H40A,H40B,H40C), C73B(H73A,H73B,H73C), C79A(H79D,H79E,H79F), C80A(H80D,
 H80E,H80F), C68A(H68D,H68E,H68F)
7.b Ternary CH refined with riding coordinates:
 C16(H16), C17(H17), C18(H18), C25B(H25B), C31(H31), C32B(H32B), C33B(H33B),
 C36(H36), C37(H37), C39(H39), C41B(H41B), C46B(H46B), C47B(H47B), C50B(H50B),
 C58(H58), C59(H59), C62B(H62B), C63(H63), C65(H65), C76(H76), C78B(H78B),
 C82(H82), C41A(H41A), C50A(H50A), C62A(H62A), C46A(H46A), C32A(H32A),
 C47A(H47A), C33A(H33A), C25A(H25A), C78A(H78A), C36A(H36A), C37A(H37A),
 C65A(H65A), C63A(H63A)
7.c Me refined with riding coordinates:
 C44B(H44A,H44B,H44C), C49B(H49A,H49B,H49C), C54B(H54A,H54B,H54C), C55B(H55A,
 H55B,H55C), C57B(H57A,H57B,H57C), C61B(H61A,H61B,H61C), C72B(H72A,H72B,H72C),
 C74B(H74A,H74B,H74C), C83(H83A,H83B,H83C), C84(H84A,H84B,H84C), C71A(H71D,H71E,
 H71F), C72A(H72D,H72E,H72F), C69A(H69D,H69E,H69F), C70A(H70D,H70E,H70F),
 C49A(H49D,H49E,H49F), C55A(H55D,H55E,H55F), C54A(H54D,H54E,H54F), C45A(H45D,
 H45E,H45F), C38A(H38D,H38E,H38F), C73A(H73D,H73E,H73F), C74A(H74D,H74E,H74F)
7.d Aromatic/amide H refined with riding coordinates:
 C10(H10), C11(H11), C12(H12), C13(H13), C10A(H10A), C11A(H11A), C12A(H12A),
 C13A(H13A), C15(H15), C19(H19), C26(H26), C28(H28), C1(H1A), C2(H2A), C4(H4),
 C5(H5)
7.e Fitted hexagon refined as free rotating group:
 C10(C11,N2,C12,C13,C14), C1(C2,C3,C4,C5,N1)
7.f Idealised Me refined as rotating group:
 C20(H20A,H20B,H20C), C21(H21A,H21B,H21C), C22(H22A,H22B,H22C), C23(H23A,H23B,
 H23C), C24(H24A,H24B,H24C), C27(H27A,H27B,H27C), C29(H29A,H29B,H29C), C30(H30A,
 H30B,H30C), C34(H34A,H34B,H34C), C35(H35A,H35B,H35C), C38B(H38A,H38B,H38C),
 C42B(H42A,H42B,H42C), C43B(H43A,H43B,H43C), C45B(H45A,H45B,H45C), C48B(H48A,
 H48B,H48C), C51(H51A,H51B,H51C), C52(H52A,H52B,H52C), C53(H53A,H53B,H53C),
 C56(H56A,H56B,H56C), C60(H60A,H60B,H60C), C64(H64A,H64B,H64C), C66(H66A,H66B,
 H66C), C67(H67A,H67B,H67C), C68(H68A,H68B,H68C), C69B(H69A,H69B,H69C),
 C70B(H70A,H70B,H70C), C71B(H71A,H71B,H71C), C75(H75A,H75B,H75C), C77(H77A,H77B,
 H77C), C79(H79A,H79B,H79C), C80(H80A,H80B,H80C), C81(H81A,H81B,H81C),
 C61A(H61D,H61E,H61F), C48A(H48D,H48E,H48F), C43A(H43D,H43E,H43F), C44A(H44D,
 H44E,H44F), C57A(H57D,H57E,H57F), C42A(H42D,H42E,H42F), C40A(H40D,H40E,H40F),
 C52A(H52D,H52E,H52F), C53A(H53D,H53E,H53F), C51A(H51D,H51E,H51F), C66A(H66D,
 H66E,H66F), C67A(H67D,H67E,H67F)
;
_smtbx_masks_void_probe_radius 1.2
_smtbx_masks_void_truncation_radius 1.2
_olex2_submission_special_instructions 'No special instructions were received'

loop_
_space_group_symop_operation_xyz
'x, y, z'
'-x, y, -z+1/2'
'x+1/2, y+1/2, z'
'-x+1/2, y+1/2, -z+1/2'
'-x, -y, -z'
'x, -y, z-1/2'
'-x+1/2, -y+1/2, -z'
'x+1/2, -y+1/2, z-1/2'

loop_
_atom_site_label
_atom_site_type_symbol
_atom_site_fract_x
_atom_site_fract_y
_atom_site_fract_z
_atom_site_U_iso_or_equiv
_atom_site_adp_type
_atom_site_occupancy
_atom_site_site_symmetry_order
_atom_site_calc_flag
_atom_site_refinement_flags_posn
_atom_site_refinement_flags_adp
_atom_site_refinement_flags_occupancy
_atom_site_disorder_assembly
_atom_site_disorder_group
C6 C 0.7456(2) 0.3119(3) 0.70691(12) 0.0634(13) Uani 1 1 d . U . . .
O36 O 0.78547(16) 0.3035(3) 0.72003(8) 0.0746(11) Uani 1 1 d . U . . .
O12 O 0.73817(13) 0.3198(2) 0.68073(7) 0.0609(9) Uani 1 1 d . U . . .
Ti1 Ti 0.69025(3) 0.56782(5) 0.59954(2) 0.0541(2) Uani 1 1 d . U . . .
Ti4 Ti 0.79295(3) 0.32581(5) 0.64964(2) 0.0563(2) Uani 1 1 d . U . . .
Ti6 Ti 0.61966(4) 0.28556(6) 0.56931(2) 0.0592(3) Uani 1 1 d . U . . .
Cu1 Cu 0.42764(4) 0.36942(7) 0.71652(2) 0.0944(4) Uani 1 1 d . U . . .
Ti8 Ti 0.54826(4) 0.16447(7) 0.56159(3) 0.0747(3) Uani 1 1 d . U . . .
Ti9 Ti 0.56890(4) 0.60123(7) 0.57084(2) 0.0717(3) Uani 1 1 d D U . . .
Ti5 Ti 0.85773(4) 0.30570(8) 0.70383(3) 0.0813(4) Uani 1 1 d . U . . .
Ti3 Ti 0.82683(5) 0.46028(7) 0.70069(3) 0.0798(3) Uani 1 1 d D U . . .
Ti7 Ti 0.64725(5) 0.71169(6) 0.59020(3) 0.0790(3) Uani 1 1 d . U . . .
Ti2 Ti 0.63246(6) 0.12005(7) 0.60394(4) 0.0969(5) Uani 1 1 d . U . . .
P1 P 0.61525(5) 0.44807(8) 0.58620(3) 0.0561(3) Uani 1 1 d . U . . .
Cl1 Cl 0.500000 0.38478(13) 0.750000 0.0756(6) Uani 1 2 d S T P . .
P3 P 0.74240(6) 0.47305(8) 0.64982(3) 0.0626(4) Uani 1 1 d . U . . .
P2 P 0.69316(6) 0.25831(9) 0.62230(3) 0.0674(4) Uani 1 1 d . U . . .
Cu2 Cu 0.47997(6) 0.50466(10) 0.74232(3) 0.0720(5) Uani 0.5 1 d . U P A -1
Cl2 Cl 0.40176(7) 0.48753(11) 0.71093(5) 0.0938(5) Uani 1 1 d . . . . .
O1 O 0.57927(14) 0.29876(19) 0.60692(7) 0.0581(8) Uani 1 1 d . U . . .
O4 O 0.64016(13) 0.55653(19) 0.63367(7) 0.0568(8) Uani 1 1 d . U . . .
O6 O 0.66641(12) 0.47763(19) 0.58741(7) 0.0557(8) Uani 1 1 d . U . . .
O8 O 0.67633(15) 0.2943(2) 0.59532(9) 0.0668(10) Uani 1 1 d . U . . .
O10 O 0.74746(14) 0.2646(2) 0.62858(8) 0.0630(9) Uani 1 1 d . U . . .
O14 O 0.82680(13) 0.3785(2) 0.67806(8) 0.0620(9) Uani 1 1 d . U . . .
O16 O 0.82658(14) 0.2516(2) 0.67181(9) 0.0669(10) Uani 1 1 d . U . . .
O18 O 0.63938(14) 0.61352(19) 0.57997(7) 0.0605(9) Uani 1 1 d . U . . .
O20 O 0.75804(14) 0.4076(2) 0.63606(8) 0.0623(9) Uani 1 1 d . U . . .
O22 O 0.55460(15) 0.2643(2) 0.55085(8) 0.0709(10) Uani 1 1 d . U . . .
O24 O 0.61155(14) 0.3858(2) 0.56702(7) 0.0617(9) Uani 1 1 d . U . . .
O26 O 0.73382(14) 0.5693(2) 0.57281(8) 0.0662(10) Uani 1 1 d D U . . .
O28 O 0.73525(14) 0.5305(2) 0.62864(8) 0.0645(9) Uani 1 1 d . U . . .
O30 O 0.57791(15) 0.5019(2) 0.57739(11) 0.0778(12) Uani 1 1 d . U . . .
O32 O 0.69935(17) 0.6659(2) 0.61265(9) 0.0707(10) Uani 1 1 d . U . . .
O34 O 0.83524(15) 0.3276(2) 0.62238(9) 0.0737(11) Uani 1 1 d . U . . .
O38 O 0.52855(17) 0.2087(2) 0.60227(9) 0.0755(11) Uani 1 1 d . U . . .
O39 O 0.61537(15) 0.1901(2) 0.57690(9) 0.0701(10) Uani 1 1 d . U . . .
O5 O 0.65275(17) 0.2877(3) 0.53734(9) 0.0827(13) Uani 1 1 d D U . . .
O21 O 0.57948(18) 0.7049(3) 0.57640(11) 0.0846(13) Uani 1 1 d D U . . .
O11 O 0.7771(2) 0.4955(3) 0.67400(11) 0.1000(17) Uani 1 1 d . U . . .
O23 O 0.57107(19) 0.0849(2) 0.58609(14) 0.0954(15) Uani 1 1 d D U . . .
O3 O 0.48451(18) 0.1513(3) 0.55703(12) 0.0979(16) Uani 1 1 d D U . . .
O25 O 0.56859(19) 0.6043(3) 0.61801(11) 0.0936(15) Uani 1 1 d . U . . .
O13 O 0.57617(19) 0.5996(3) 0.53333(10) 0.0906(14) Uani 1 1 d . U . . .
O27 O 0.6770(2) 0.7515(3) 0.56257(14) 0.1088(17) Uani 1 1 d D U . . .
O7 O 0.86321(19) 0.3949(3) 0.72554(11) 0.0964(16) Uani 1 1 d D U . . .
O29 O 0.6789(2) 0.1830(3) 0.62142(12) 0.1043(18) Uani 1 1 d . U . . .
O15 O 0.5645(2) 0.1296(3) 0.52799(12) 0.116(2) Uani 1 1 d . U . . .
O31 O 0.8724(2) 0.2429(3) 0.72995(12) 0.1107(19) Uani 1 1 d D U . . .
O2 O 0.91652(19) 0.3132(4) 0.68925(16) 0.113(2) Uani 1 1 d D U . . .
O33 O 0.50457(17) 0.6009(3) 0.57226(13) 0.0961(15) Uani 1 1 d . U . . .
O17 O 0.6381(3) 0.7780(3) 0.61474(15) 0.1178(19) Uani 1 1 d D U . . .
N3 N 0.4623(2) 0.3369(3) 0.68338(11) 0.0797(16) Uani 1 1 d . U . . .
C7 C 0.5441(2) 0.2624(3) 0.61414(12) 0.0694(15) Uani 1 1 d . U . . .
C8 C 0.5167(2) 0.2884(3) 0.63890(12) 0.0674(15) Uani 1 1 d . U . . .
C9 C 0.5980(3) 0.5781(3) 0.63698(12) 0.0721(16) Uani 1 1 d D U . . .
O35 O 0.6750(3) 0.0637(4) 0.5880(2) 0.166(4) Uani 1 1 d D U . . .
O9 O 0.7922(3) 0.4896(5) 0.72849(13) 0.147(3) Uani 1 1 d D U . . .
C10 C 0.5259(5) 0.5918(8) 0.6669(2) 0.069(4) Uani 0.5 1 d DG U P A -1
H10 H 0.511060 0.619440 0.652333 0.082 Uiso 0.5 1 calc R U P A -1
C11 C 0.5005(4) 0.5751(6) 0.6908(2) 0.065(4) Uani 0.5 1 d DG U P A -1
H11 H 0.468293 0.591298 0.692579 0.078 Uiso 0.5 1 calc R U P A -1
N2 N 0.5222(4) 0.5347(5) 0.71211(17) 0.059(3) Uani 0.5 1 d DG U P A -1
C12 C 0.5693(4) 0.5110(6) 0.70951(19) 0.060(3) Uani 0.5 1 d DG U P A -1
H12 H 0.584125 0.483386 0.724079 0.071 Uiso 0.5 1 calc R U P A -1
C13 C 0.5947(4) 0.5277(9) 0.6856(3) 0.066(5) Uani 0.5 1 d DG U P A -1
H13 H 0.626891 0.511524 0.683832 0.079 Uiso 0.5 1 calc R U P A -1
C14 C 0.5730(5) 0.5681(10) 0.6643(3) 0.068(5) Uani 0.5 1 d DG U P A -1
C10A C 0.5310(6) 0.5690(9) 0.6723(3) 0.063(4) Uani 0.5 1 d D U P A -2
H10A H 0.508514 0.585017 0.657900 0.076 Uiso 0.5 1 calc R U P A -2
C11A C 0.5153(4) 0.5563(7) 0.6992(2) 0.055(3) Uani 0.5 1 d D U P A -2
H11A H 0.482751 0.566753 0.703267 0.066 Uiso 0.5 1 calc R U P A -2
N2A N 0.5454(4) 0.5288(6) 0.7203(2) 0.063(3) Uani 0.5 1 d D U P A -2
C12A C 0.5936(4) 0.5216(8) 0.7149(3) 0.071(4) Uani 0.5 1 d D U P A -2
H12A H 0.616265 0.509496 0.729864 0.086 Uiso 0.5 1 calc R U P A -2
C13A C 0.6090(7) 0.5320(13) 0.6876(3) 0.078(5) Uani 0.5 1 d D U P A -2
H13A H 0.641432 0.520277 0.683571 0.094 Uiso 0.5 1 calc R U P A -2
C14A C 0.5791(6) 0.5589(12) 0.6658(3) 0.061(4) Uani 0.5 1 d D U P A -2
C15 C 0.5255(3) 0.3490(4) 0.65108(15) 0.088(2) Uani 1 1 d . U . . .
H15 H 0.550702 0.377258 0.644523 0.105 Uiso 1 1 calc R U . . .
C16 C 0.8301(3) 0.1801(4) 0.6661(2) 0.105(3) Uani 1 1 d D U . . .
H16 H 0.812878 0.180403 0.646939 0.126 Uiso 1 1 calc R U . . .
C17 C 0.7366(3) 0.7006(4) 0.63011(18) 0.095(2) Uani 1 1 d . U . . .
H17 H 0.731168 0.751083 0.627866 0.114 Uiso 1 1 calc R U . . .
C18 C 0.5184(3) 0.3055(5) 0.53492(16) 0.096(2) Uani 1 1 d . U . . .
H18 H 0.493612 0.272462 0.527031 0.115 Uiso 1 1 calc R U . . .
O37 O 0.8727(3) 0.5172(5) 0.6927(3) 0.176(4) Uani 1 1 d D U . . .
C19 C 0.4978(3) 0.3713(4) 0.67343(17) 0.101(3) Uani 1 1 d . U . . .
H19 H 0.505544 0.414437 0.681830 0.121 Uiso 1 1 calc R U . . .
C20 C 0.7865(3) 0.6839(5) 0.6177(3) 0.120(3) Uani 1 1 d . U . . .
H20A H 0.791982 0.634214 0.618360 0.180 Uiso 1 1 calc R U . . .
H20B H 0.812323 0.707104 0.628983 0.180 Uiso 1 1 calc R U . . .
H20C H 0.786785 0.699659 0.597935 0.180 Uiso 1 1 calc R U . . .
C21 C 0.7303(5) 0.6833(5) 0.66093(19) 0.122(3) Uani 1 1 d . U . . .
H21A H 0.695774 0.676337 0.664120 0.182 Uiso 1 1 calc R U . . .
H21B H 0.742706 0.721015 0.672926 0.182 Uiso 1 1 calc R U . . .
H21C H 0.748245 0.641247 0.665781 0.182 Uiso 1 1 calc R U . . .
C22 C 0.5404(4) 0.3381(6) 0.5099(2) 0.127(4) Uani 1 1 d . U . . .
H22A H 0.565823 0.370184 0.516428 0.191 Uiso 1 1 calc R U . . .
H22B H 0.515252 0.363028 0.498691 0.191 Uiso 1 1 calc R U . . .
H22C H 0.554444 0.302635 0.498010 0.191 Uiso 1 1 calc R U . . .
C23 C 0.7932(4) 0.1404(5) 0.6814(3) 0.124(3) Uani 1 1 d . U . . .
H23A H 0.809485 0.111772 0.696008 0.185 Uiso 1 1 calc R U . . .
H23B H 0.774856 0.111120 0.667818 0.185 Uiso 1 1 calc R U . . .
H23C H 0.770985 0.172142 0.690346 0.185 Uiso 1 1 calc R U . . .
C24 C 0.4927(3) 0.3509(6) 0.5546(2) 0.119(3) Uani 1 1 d . U . . .
H24A H 0.482763 0.324267 0.571006 0.179 Uiso 1 1 calc R U . . .
H24B H 0.463901 0.370335 0.544632 0.179 Uiso 1 1 calc R U . . .
H24C H 0.514340 0.388063 0.561080 0.179 Uiso 1 1 calc R U . . .
C25B C 0.5529(8) 0.7652(9) 0.5679(5) 0.105(6) Uani 0.56(5) 1 d D U P B 2
H25B H 0.572354 0.805054 0.575364 0.126 Uiso 0.56(5) 1 calc R U P B 2
O19B O 0.6185(5) 0.0881(8) 0.6363(3) 0.129(4) Uani 0.700(17) 1 d D U P C 2
C26 C 0.4532(4) 0.2785(5) 0.6709(2) 0.144(5) Uani 1 1 d . U . . .
H26 H 0.427052 0.252186 0.677583 0.173 Uiso 1 1 calc R U . . .
C27 C 0.4630(4) 0.5177(6) 0.6003(3) 0.135(4) Uani 1 1 d . U . . .
H27A H 0.433313 0.510133 0.610601 0.202 Uiso 1 1 calc R U . . .
H27B H 0.491322 0.511144 0.613299 0.202 Uiso 1 1 calc R U . . .
H27C H 0.464201 0.484972 0.584551 0.202 Uiso 1 1 calc R U . . .
C28 C 0.4782(4) 0.2514(5) 0.6486(2) 0.139(4) Uani 1 1 d . U . . .
H28 H 0.469126 0.208602 0.640307 0.166 Uiso 1 1 calc R U . . .
C29 C 0.8748(5) 0.1562(6) 0.6574(4) 0.208(9) Uani 1 1 d D U . . .
H29A H 0.883163 0.179556 0.639881 0.313 Uiso 1 1 calc R U . . .
H29B H 0.872864 0.106670 0.654029 0.313 Uiso 1 1 calc R U . . .
H29C H 0.899856 0.165542 0.672367 0.313 Uiso 1 1 calc R U . . .
C30 C 0.6082(6) 0.5217(7) 0.5006(3) 0.164(5) Uani 1 1 d . U . . .
H30A H 0.573665 0.519026 0.494852 0.246 Uiso 1 1 calc R U . . .
H30B H 0.617049 0.482083 0.512590 0.246 Uiso 1 1 calc R U . . .
H30C H 0.627592 0.521592 0.483696 0.246 Uiso 1 1 calc R U . . .
C31 C 0.4630(3) 0.5890(6) 0.5889(2) 0.110(3) Uani 1 1 d . U . . .
H31 H 0.464957 0.621263 0.605390 0.133 Uiso 1 1 calc R U . . .
C32B C 0.8899(6) 0.1867(9) 0.7469(3) 0.102(5) Uani 0.63(2) 1 d D U P D 2
H32B H 0.877298 0.142564 0.738608 0.123 Uiso 0.63(2) 1 calc R U P D 2
C33B C 0.6928(12) 0.302(3) 0.5213(6) 0.125(10) Uani 0.32(4) 1 d D U P E 2
H33B H 0.692299 0.352706 0.523715 0.150 Uiso 0.32(4) 1 calc R U P E 2
C34 C 0.4177(3) 0.6043(7) 0.5719(3) 0.145(5) Uani 1 1 d . U . . .
H34A H 0.418665 0.651622 0.565008 0.217 Uiso 1 1 calc R U . . .
H34B H 0.389830 0.598497 0.583927 0.217 Uiso 1 1 calc R U . . .
H34C H 0.414671 0.572812 0.555725 0.217 Uiso 1 1 calc R U . . .
C35 C 0.6292(5) 0.6483(7) 0.4997(2) 0.143(4) Uani 1 1 d . U . . .
H35A H 0.647575 0.634308 0.483295 0.214 Uiso 1 1 calc R U . . .
H35B H 0.648718 0.680330 0.511478 0.214 Uiso 1 1 calc R U . . .
H35C H 0.599048 0.670669 0.493057 0.214 Uiso 1 1 calc R U . . .
C36 C 0.7651(9) 0.5269(14) 0.5592(4) 0.132(5) Uani 0.473(17) 1 d D U P F 1
H36 H 0.755873 0.478635 0.563715 0.159 Uiso 0.473(17) 1 calc R U P F 1
C37 C 0.7105(6) 0.8059(8) 0.5559(4) 0.130(3) Uani 0.683(13) 1 d D U P G 1
H37 H 0.726876 0.826630 0.573205 0.156 Uiso 0.683(13) 1 calc R U P G 1
C38B C 0.5072(8) 0.7680(13) 0.5817(8) 0.115(7) Uani 0.56(5) 1 d D U P B 2
H38A H 0.488501 0.807669 0.574655 0.172 Uiso 0.56(5) 1 calc R U P B 2
H38B H 0.513297 0.772352 0.602341 0.172 Uiso 0.56(5) 1 calc R U P B 2
H38C H 0.488803 0.725923 0.577615 0.172 Uiso 0.56(5) 1 calc R U P B 2
C39 C 0.6176(4) 0.5861(7) 0.5170(2) 0.128(4) Uani 1 1 d . U . . .
H39 H 0.645738 0.577488 0.530681 0.153 Uiso 1 1 calc R U . . .
C40B C 0.676(2) 0.301(3) 0.4917(8) 0.128(14) Uani 0.32(4) 1 d D U P E 2
H40A H 0.640275 0.299311 0.490742 0.192 Uiso 0.32(4) 1 d R U P E 2
H40B H 0.688585 0.261041 0.481782 0.192 Uiso 0.32(4) 1 d R U P E 2
H40C H 0.686775 0.343031 0.482672 0.192 Uiso 0.32(4) 1 d R U P E 2
C41B C 0.4348(5) 0.1400(13) 0.5545(5) 0.154(8) Uani 0.657(18) 1 d D U P H 2
H41B H 0.430157 0.096371 0.565263 0.184 Uiso 0.657(18) 1 calc R U P H 2
C42B C 0.7362(16) 0.289(4) 0.5382(13) 0.164(18) Uani 0.32(4) 1 d D U P E 2
H42A H 0.753211 0.332978 0.541760 0.246 Uiso 0.32(4) 1 calc R U P E 2
H42B H 0.757225 0.258146 0.528107 0.246 Uiso 0.32(4) 1 calc R U P E 2
H42C H 0.727923 0.268949 0.556373 0.246 Uiso 0.32(4) 1 calc R U P E 2
C43B C 0.8794(11) 0.1905(13) 0.7770(4) 0.160(9) Uani 0.63(2) 1 d D U P D 2
H43A H 0.902540 0.221608 0.786789 0.240 Uiso 0.63(2) 1 calc R U P D 2
H43B H 0.882245 0.144751 0.785536 0.240 Uiso 0.63(2) 1 calc R U P D 2
H43C H 0.846352 0.207804 0.778998 0.240 Uiso 0.63(2) 1 calc R U P D 2
C44B C 0.533(2) 0.008(3) 0.6077(9) 0.158(15) Uani 0.38(3) 1 d D U P I 2
H44A H 0.516642 -0.036744 0.607798 0.237 Uiso 0.38(3) 1 calc R U P I 2
H44B H 0.561128 0.006697 0.621322 0.237 Uiso 0.38(3) 1 calc R U P I 2
H44C H 0.510803 0.043881 0.612969 0.237 Uiso 0.38(3) 1 calc R U P I 2
C45B C 0.5478(14) 0.7743(12) 0.5377(5) 0.125(8) Uani 0.56(5) 1 d D U P B 2
H45A H 0.531360 0.734358 0.529079 0.188 Uiso 0.56(5) 1 calc R U P B 2
H45B H 0.579956 0.779225 0.529858 0.188 Uiso 0.56(5) 1 calc R U P B 2
H45C H 0.528601 0.815633 0.533403 0.188 Uiso 0.56(5) 1 calc R U P B 2
C46B C 0.7195(11) 0.0457(18) 0.5777(10) 0.217(12) Uani 0.41(2) 1 d D U P J 2
H46B H 0.736290 0.017000 0.592732 0.261 Uiso 0.41(2) 1 calc R U P J 2
C47B C 0.5497(13) 0.0208(12) 0.5799(8) 0.120(9) Uani 0.38(3) 1 d D U P I 2
H47B H 0.519193 0.033301 0.568808 0.144 Uiso 0.38(3) 1 calc R U P I 2
C48B C 0.9427(6) 0.1897(11) 0.7451(5) 0.145(8) Uani 0.63(2) 1 d D U P D 2
H48A H 0.951851 0.171821 0.726621 0.217 Uiso 0.63(2) 1 calc R U P D 2
H48B H 0.957957 0.161964 0.760357 0.217 Uiso 0.63(2) 1 calc R U P D 2
H48C H 0.953510 0.237383 0.747096 0.217 Uiso 0.63(2) 1 calc R U P D 2
C49B C 0.7085(17) 0.519(8) 0.719(2) 0.17(3) Uani 0.098(14) 1 d D U P K 2
H49A H 0.675664 0.505581 0.724013 0.255 Uiso 0.098(14) 1 calc R U P K 2
H49B H 0.714346 0.566743 0.724329 0.255 Uiso 0.098(14) 1 calc R U P K 2
H49C H 0.711635 0.513455 0.698442 0.255 Uiso 0.098(14) 1 calc R U P K 2
C50B C 0.8747(11) 0.3947(16) 0.7560(3) 0.143(8) Uani 0.59(4) 1 d D U P L 2
H50B H 0.896796 0.354389 0.758590 0.172 Uiso 0.59(4) 1 calc R U P L 2
C51 C 0.6761(8) 0.8600(10) 0.5382(5) 0.164(6) Uani 0.683(13) 1 d D U P G 1
H51A H 0.664533 0.895148 0.551118 0.246 Uiso 0.683(13) 1 calc R U P G 1
H51B H 0.648275 0.835695 0.529278 0.246 Uiso 0.683(13) 1 calc R U P G 1
H51C H 0.694737 0.881812 0.523379 0.246 Uiso 0.683(13) 1 calc R U P G 1
C52 C 0.7586(9) 0.5358(18) 0.5278(4) 0.145(6) Uani 0.473(17) 1 d D U P F 1
H52A H 0.756653 0.584789 0.523252 0.218 Uiso 0.473(17) 1 calc R U P F 1
H52B H 0.728556 0.513076 0.521034 0.218 Uiso 0.473(17) 1 calc R U P F 1
H52C H 0.786174 0.515402 0.518494 0.218 Uiso 0.473(17) 1 calc R U P F 1
C53 C 0.8165(8) 0.5381(17) 0.5713(5) 0.148(6) Uani 0.473(17) 1 d D U P F 1
H53A H 0.827202 0.584417 0.566530 0.222 Uiso 0.473(17) 1 calc R U P F 1
H53B H 0.838183 0.504344 0.563088 0.222 Uiso 0.473(17) 1 calc R U P F 1
H53C H 0.817180 0.532658 0.592005 0.222 Uiso 0.473(17) 1 calc R U P F 1
C54B C 0.7479(14) 0.109(2) 0.5757(13) 0.240(19) Uani 0.41(2) 1 d D U P J 2
H54A H 0.779757 0.097976 0.568459 0.360 Uiso 0.41(2) 1 calc R U P J 2
H54B H 0.730845 0.140872 0.562798 0.360 Uiso 0.41(2) 1 calc R U P J 2
H54C H 0.752085 0.129471 0.594647 0.360 Uiso 0.41(2) 1 calc R U P J 2
C55B C 0.722(2) 0.007(2) 0.5511(11) 0.242(19) Uani 0.41(2) 1 d D U P J 2
H55A H 0.755639 -0.001396 0.546931 0.363 Uiso 0.41(2) 1 calc R U P J 2
H55B H 0.704897 -0.036933 0.553103 0.363 Uiso 0.41(2) 1 calc R U P J 2
H55C H 0.705936 0.033352 0.535587 0.363 Uiso 0.41(2) 1 calc R U P J 2
C56 C 0.6398(7) 0.1238(13) 0.5083(5) 0.308(15) Uani 1 1 d D U . . .
H56A H 0.653980 0.129211 0.489644 0.462 Uiso 1 1 calc R U . . .
H56B H 0.651110 0.080747 0.516967 0.462 Uiso 1 1 calc R U . . .
H56C H 0.649817 0.162314 0.520565 0.462 Uiso 1 1 calc R U . . .
C57B C 0.5730(16) -0.0266(13) 0.5613(9) 0.153(14) Uani 0.38(3) 1 d D U P I 2
H57A H 0.553427 -0.068388 0.559286 0.230 Uiso 0.38(3) 1 calc R U P I 2
H57B H 0.576184 -0.005441 0.542599 0.230 Uiso 0.38(3) 1 calc R U P I 2
H57C H 0.605267 -0.038241 0.569458 0.230 Uiso 0.38(3) 1 calc R U P I 2
C58 C 0.5884(6) 0.1228(11) 0.5048(4) 0.240(9) Uani 1 1 d D U . . .
H58 H 0.581721 0.167543 0.494998 0.289 Uiso 1 1 calc R U . . .
C59 C 0.8443(6) 0.3426(7) 0.5955(2) 0.158(5) Uani 1 1 d D U . . .
H59 H 0.814369 0.362707 0.586014 0.189 Uiso 1 1 calc R U . . .
C60 C 0.8599(6) 0.2849(9) 0.5789(3) 0.198(8) Uani 1 1 d D U . . .
H60A H 0.892211 0.270317 0.585908 0.297 Uiso 1 1 calc R U . . .
H60B H 0.860988 0.298313 0.558881 0.297 Uiso 1 1 calc R U . . .
H60C H 0.836942 0.246922 0.580727 0.297 Uiso 1 1 calc R U . . .
C61B C 0.746(3) 0.501(6) 0.7702(12) 0.15(2) Uani 0.098(14) 1 d D U P K 2
H61A H 0.713932 0.493842 0.778021 0.220 Uiso 0.098(14) 1 calc R U P K 2
H61B H 0.770282 0.474563 0.781165 0.220 Uiso 0.098(14) 1 calc R U P K 2
H61C H 0.754126 0.549978 0.771257 0.220 Uiso 0.098(14) 1 calc R U P K 2
C62B C 0.7444(11) 0.474(4) 0.7344(14) 0.167(15) Uani 0.098(14) 1 d D U P K 2
H62B H 0.736730 0.424458 0.732163 0.200 Uiso 0.098(14) 1 calc R U P K 2
C63 C 0.8939(9) 0.5833(10) 0.6838(6) 0.195(5) Uani 0.679(18) 1 d D U P M 1
H63 H 0.927493 0.589190 0.692270 0.234 Uiso 0.679(18) 1 calc R U P M 1
C64 C 0.8862(7) 0.3992(9) 0.5964(5) 0.239(10) Uani 1 1 d . U . . .
H64A H 0.912841 0.384288 0.609404 0.358 Uiso 1 1 calc R U . . .
H64B H 0.873241 0.442868 0.603009 0.358 Uiso 1 1 calc R U . . .
H64C H 0.898326 0.405184 0.577256 0.358 Uiso 1 1 calc R U . . .
C65 C 0.6395(7) 0.8299(9) 0.6362(5) 0.140(4) Uani 0.570(12) 1 d D U P N 1
H65 H 0.659438 0.814017 0.653255 0.168 Uiso 0.570(12) 1 calc R U P N 1
C66 C 0.7443(8) 0.7640(11) 0.5386(5) 0.164(5) Uani 0.683(13) 1 d D U P G 1
H66A H 0.726829 0.724518 0.530366 0.246 Uiso 0.683(13) 1 calc R U P G 1
H66B H 0.771550 0.747848 0.550928 0.246 Uiso 0.683(13) 1 calc R U P G 1
H66C H 0.756658 0.792349 0.523331 0.246 Uiso 0.683(13) 1 calc R U P G 1
C67 C 0.6643(8) 0.8909(10) 0.6222(6) 0.159(6) Uani 0.570(12) 1 d D U P N 1
H67A H 0.656479 0.890515 0.601722 0.239 Uiso 0.570(12) 1 calc R U P N 1
H67B H 0.699483 0.887514 0.625643 0.239 Uiso 0.570(12) 1 calc R U P N 1
H67C H 0.652651 0.933789 0.630437 0.239 Uiso 0.570(12) 1 calc R U P N 1
C68 C 0.8940(10) 0.5823(14) 0.6514(6) 0.209(7) Uani 0.679(18) 1 d D U P M 1
H68A H 0.860784 0.575763 0.643593 0.314 Uiso 0.679(18) 1 calc R U P M 1
H68B H 0.914472 0.544564 0.645203 0.314 Uiso 0.679(18) 1 calc R U P M 1
H68C H 0.906745 0.625883 0.644559 0.314 Uiso 0.679(18) 1 calc R U P M 1
C69B C 0.8378(11) 0.3820(17) 0.7761(3) 0.140(10) Uani 0.59(4) 1 d D U P L 2
H69A H 0.852023 0.385513 0.795465 0.209 Uiso 0.59(4) 1 calc R U P L 2
H69B H 0.824417 0.335927 0.773009 0.209 Uiso 0.59(4) 1 calc R U P L 2
H69C H 0.811820 0.416010 0.773400 0.209 Uiso 0.59(4) 1 calc R U P L 2
C70B C 0.9055(15) 0.4507(18) 0.7612(7) 0.193(12) Uani 0.59(4) 1 d D U P L 2
H70A H 0.887412 0.493425 0.757838 0.289 Uiso 0.59(4) 1 calc R U P L 2
H70B H 0.932632 0.448607 0.748526 0.289 Uiso 0.59(4) 1 calc R U P L 2
H70C H 0.917968 0.449395 0.781059 0.289 Uiso 0.59(4) 1 calc R U P L 2
C71B C 0.4108(8) 0.1908(13) 0.5710(6) 0.174(9) Uani 0.657(18) 1 d D U P H 2
H71A H 0.421114 0.236647 0.565258 0.261 Uiso 0.657(18) 1 calc R U P H 2
H71B H 0.419383 0.183957 0.591270 0.261 Uiso 0.657(18) 1 calc R U P H 2
H71C H 0.375629 0.186464 0.567814 0.261 Uiso 0.657(18) 1 calc R U P H 2
C72B C 0.4186(9) 0.1234(17) 0.5259(5) 0.205(12) Uani 0.657(18) 1 d D U P H 2
H72A H 0.383465 0.115869 0.525148 0.308 Uiso 0.657(18) 1 calc R U P H 2
H72B H 0.426325 0.161410 0.513218 0.308 Uiso 0.657(18) 1 calc R U P H 2
H72C H 0.434987 0.081716 0.519758 0.308 Uiso 0.657(18) 1 calc R U P H 2
C73B C 0.6058(15) 0.1654(13) 0.6790(7) 0.239(13) Uani 0.700(17) 1 d D U P C 2
H73A H 0.624650 0.174552 0.696738 0.358 Uiso 0.700(17) 1 d R U P C 2
H73B H 0.571500 0.159482 0.683198 0.358 Uiso 0.700(17) 1 d R U P C 2
H73C H 0.609040 0.204022 0.665928 0.358 Uiso 0.700(17) 1 d R U P C 2
C74B C 0.6511(12) 0.0513(12) 0.6798(5) 0.230(14) Uani 0.700(17) 1 d D U P C 2
H74A H 0.653606 0.061588 0.700159 0.346 Uiso 0.700(17) 1 calc R U P C 2
H74B H 0.635973 0.006273 0.676803 0.346 Uiso 0.700(17) 1 calc R U P C 2
H74C H 0.683592 0.050997 0.672139 0.346 Uiso 0.700(17) 1 calc R U P C 2
C75 C 0.5691(8) 0.0748(12) 0.4842(4) 0.271(12) Uani 1 1 d D U . . .
H75A H 0.588882 0.075223 0.467463 0.407 Uiso 1 1 calc R U . . .
H75B H 0.535662 0.087661 0.478658 0.407 Uiso 1 1 calc R U . . .
H75C H 0.569397 0.028756 0.492566 0.407 Uiso 1 1 calc R U . . .
C76 C 0.9648(6) 0.3151(12) 0.6871(7) 0.141(8) Uani 0.487(15) 1 d D U P O 2
H76 H 0.976484 0.319292 0.707431 0.169 Uiso 0.487(15) 1 calc R U P O 2
C77 C 0.9859(14) 0.3747(19) 0.6745(10) 0.203(14) Uani 0.487(15) 1 d D U P O 2
H77A H 0.964439 0.414163 0.676765 0.304 Uiso 0.487(15) 1 calc R U P O 2
H77B H 0.990086 0.366303 0.654240 0.304 Uiso 0.487(15) 1 calc R U P O 2
H77C H 1.017516 0.384105 0.684001 0.304 Uiso 0.487(15) 1 calc R U P O 2
C78B C 0.6226(11) 0.1017(12) 0.6657(4) 0.176(8) Uani 0.700(17) 1 d D U P C 2
H78B H 0.591753 0.076980 0.669314 0.211 Uiso 0.700(17) 1 calc R U P C 2
C79 C 0.5931(7) 0.8593(11) 0.6451(5) 0.153(5) Uani 0.570(12) 1 d D U P N 1
H79A H 0.599708 0.897220 0.658437 0.229 Uiso 0.570(12) 1 calc R U P N 1
H79B H 0.574351 0.823834 0.654495 0.229 Uiso 0.570(12) 1 calc R U P N 1
H79C H 0.574489 0.876426 0.628388 0.229 Uiso 0.570(12) 1 calc R U P N 1
C80 C 0.8599(10) 0.6392(13) 0.6944(8) 0.211(7) Uani 0.679(18) 1 d D U P M 1
H80A H 0.850868 0.628305 0.713834 0.317 Uiso 0.679(18) 1 calc R U P M 1
H80B H 0.830676 0.641447 0.681892 0.317 Uiso 0.679(18) 1 calc R U P M 1
H80C H 0.876592 0.683593 0.694383 0.317 Uiso 0.679(18) 1 calc R U P M 1
C81 C 0.9879(9) 0.2545(15) 0.6786(7) 0.197(14) Uani 0.487(15) 1 d D U P O 2
H81A H 0.969506 0.214627 0.684735 0.296 Uiso 0.487(15) 1 calc R U P O 2
H81B H 1.020869 0.252756 0.687220 0.296 Uiso 0.487(15) 1 calc R U P O 2
H81C H 0.989524 0.253914 0.657787 0.296 Uiso 0.487(15) 1 calc R U P O 2
C82 C 0.9431(6) 0.3557(11) 0.6748(4) 0.139(7) Uani 0.513(15) 1 d D U P O 1
H82 H 0.920678 0.391257 0.666292 0.166 Uiso 0.513(15) 1 calc R U P O 1
C83 C 0.9782(12) 0.392(2) 0.6944(7) 0.208(14) Uani 0.513(15) 1 d D U P O 1
H83A H 0.997883 0.423344 0.683516 0.312 Uiso 0.513(15) 1 calc R U P O 1
H83B H 0.960514 0.417668 0.708477 0.312 Uiso 0.513(15) 1 calc R U P O 1
H83C H 0.999390 0.358096 0.704163 0.312 Uiso 0.513(15) 1 calc R U P O 1
C84 C 0.9605(8) 0.3152(14) 0.6513(5) 0.142(8) Uani 0.513(15) 1 d D U P O 1
H84A H 0.980759 0.343975 0.639563 0.212 Uiso 0.513(15) 1 calc R U P O 1
H84B H 0.979753 0.276579 0.658931 0.212 Uiso 0.513(15) 1 calc R U P O 1
H84C H 0.932819 0.297831 0.639749 0.212 Uiso 0.513(15) 1 calc R U P O 1
C1 C 0.66796(16) 0.3150(3) 0.77119(6) 0.086(2) Uani 1 1 d G U . . .
H1A H 0.671982 0.309581 0.791227 0.103 Uiso 1 1 calc R U . . .
C2 C 0.70740(12) 0.3067(3) 0.75412(7) 0.0821(19) Uani 1 1 d G U . . .
H2A H 0.738370 0.295624 0.762491 0.099 Uiso 1 1 calc R U . . .
C3 C 0.70152(12) 0.3146(2) 0.72481(7) 0.0661(14) Uani 1 1 d G U . . .
C4 C 0.65620(14) 0.3308(3) 0.71257(6) 0.0773(17) Uani 1 1 d G U . . .
H4 H 0.652177 0.336171 0.692540 0.093 Uiso 1 1 calc R U . . .
C5 C 0.61676(11) 0.3391(3) 0.72964(8) 0.091(2) Uani 1 1 d G U . . .
H5 H 0.585788 0.350129 0.721275 0.109 Uiso 1 1 calc R U . . .
N1 N 0.62264(13) 0.3312(2) 0.75895(7) 0.0806(16) Uani 1 1 d G U . . .
C41A C 0.4384(6) 0.1625(15) 0.5676(6) 0.104(8) Uani 0.343(18) 1 d D U P H 1
H41A H 0.442730 0.204110 0.579839 0.125 Uiso 0.343(18) 1 calc R U P H 1
C71A C 0.4073(9) 0.186(3) 0.5437(10) 0.170(15) Uani 0.343(18) 1 d D U P H 1
H71D H 0.374541 0.194237 0.550123 0.254 Uiso 0.343(18) 1 calc R U P H 1
H71E H 0.420438 0.228263 0.535982 0.254 Uiso 0.343(18) 1 calc R U P H 1
H71F H 0.405981 0.150497 0.528821 0.254 Uiso 0.343(18) 1 calc R U P H 1
C72A C 0.4245(13) 0.110(2) 0.5869(9) 0.187(16) Uani 0.343(18) 1 d D U P H 1
H72D H 0.392169 0.119988 0.593676 0.280 Uiso 0.343(18) 1 calc R U P H 1
H72E H 0.423906 0.065456 0.577167 0.280 Uiso 0.343(18) 1 calc R U P H 1
H72F H 0.447931 0.108155 0.603194 0.280 Uiso 0.343(18) 1 calc R U P H 1
C69A C 0.8669(18) 0.403(3) 0.7722(7) 0.153(11) Uani 0.41(4) 1 d D U P L 1
H69D H 0.886591 0.411719 0.789676 0.230 Uiso 0.41(4) 1 calc R U P L 1
H69E H 0.840830 0.437198 0.770430 0.230 Uiso 0.41(4) 1 calc R U P L 1
H69F H 0.852894 0.357095 0.772858 0.230 Uiso 0.41(4) 1 calc R U P L 1
C50A C 0.8968(13) 0.408(2) 0.7482(7) 0.137(9) Uani 0.41(4) 1 d D U P L 1
H50A H 0.917844 0.366627 0.749405 0.165 Uiso 0.41(4) 1 calc R U P L 1
C70A C 0.9299(18) 0.464(3) 0.7463(12) 0.191(17) Uani 0.41(4) 1 d D U P L 1
H70D H 0.950667 0.466347 0.763698 0.287 Uiso 0.41(4) 1 calc R U P L 1
H70E H 0.950131 0.457081 0.729888 0.287 Uiso 0.41(4) 1 calc R U P L 1
H70F H 0.911812 0.507026 0.743875 0.287 Uiso 0.41(4) 1 calc R U P L 1
C62A C 0.7572(6) 0.5368(8) 0.7368(4) 0.167(6) Uani 0.902(14) 1 d D U P K 1
H62A H 0.743703 0.552386 0.717815 0.200 Uiso 0.902(14) 1 calc R U P K 1
C49A C 0.7752(8) 0.5994(9) 0.7481(5) 0.220(10) Uani 0.902(14) 1 d D U P K 1
H49D H 0.803813 0.613346 0.737871 0.331 Uiso 0.902(14) 1 calc R U P K 1
H49E H 0.750116 0.634783 0.745870 0.331 Uiso 0.902(14) 1 calc R U P K 1
H49F H 0.784218 0.593506 0.768310 0.331 Uiso 0.902(14) 1 calc R U P K 1
C61A C 0.7162(7) 0.5056(9) 0.7477(5) 0.190(8) Uani 0.902(14) 1 d D U P K 1
H61D H 0.724389 0.487875 0.766835 0.285 Uiso 0.902(14) 1 calc R U P K 1
H61E H 0.705612 0.467712 0.735269 0.285 Uiso 0.902(14) 1 calc R U P K 1
H61F H 0.690074 0.539371 0.748717 0.285 Uiso 0.902(14) 1 calc R U P K 1
C46A C 0.7220(8) 0.0354(17) 0.5873(7) 0.184(9) Uani 0.59(2) 1 d D U P J 1
H46A H 0.716291 -0.014487 0.583611 0.221 Uiso 0.59(2) 1 calc R U P J 1
C55A C 0.7482(14) 0.059(2) 0.5625(10) 0.254(15) Uani 0.59(2) 1 d D U P J 1
H55D H 0.780482 0.038047 0.562867 0.381 Uiso 0.59(2) 1 calc R U P J 1
H55E H 0.730086 0.045453 0.544969 0.381 Uiso 0.59(2) 1 calc R U P J 1
H55F H 0.751334 0.108971 0.563087 0.381 Uiso 0.59(2) 1 calc R U P J 1
C54A C 0.7466(11) 0.0375(16) 0.6150(8) 0.247(17) Uani 0.59(2) 1 d D U P J 1
H54D H 0.779061 0.017579 0.613863 0.370 Uiso 0.59(2) 1 calc R U P J 1
H54E H 0.749374 0.085140 0.621469 0.370 Uiso 0.59(2) 1 calc R U P J 1
H54F H 0.728019 0.011076 0.628524 0.370 Uiso 0.59(2) 1 calc R U P J 1
C32A C 0.8819(9) 0.215(2) 0.7552(5) 0.132(9) Uani 0.37(2) 1 d D U P D 1
H32A H 0.878382 0.260788 0.764825 0.159 Uiso 0.37(2) 1 calc R U P D 1
C48A C 0.9273(9) 0.205(2) 0.7685(8) 0.141(12) Uani 0.37(2) 1 d D U P D 1
H48D H 0.946866 0.246721 0.766803 0.211 Uiso 0.37(2) 1 calc R U P D 1
H48E H 0.943443 0.166675 0.759505 0.211 Uiso 0.37(2) 1 calc R U P D 1
H48F H 0.923476 0.194859 0.788717 0.211 Uiso 0.37(2) 1 calc R U P D 1
C43A C 0.8394(9) 0.1915(19) 0.7664(7) 0.132(11) Uani 0.37(2) 1 d D U P D 1
H43D H 0.847334 0.162924 0.783123 0.198 Uiso 0.37(2) 1 calc R U P D 1
H43E H 0.821410 0.164108 0.752025 0.198 Uiso 0.37(2) 1 calc R U P D 1
H43F H 0.819524 0.230418 0.771982 0.198 Uiso 0.37(2) 1 calc R U P D 1
C44A C 0.5088(8) 0.0377(11) 0.6144(5) 0.133(8) Uani 0.62(3) 1 d D U P I 1
H44D H 0.481953 0.059199 0.603350 0.200 Uiso 0.62(3) 1 calc R U P I 1
H44E H 0.519182 0.068008 0.630150 0.200 Uiso 0.62(3) 1 calc R U P I 1
H44F H 0.497957 -0.006167 0.622061 0.200 Uiso 0.62(3) 1 calc R U P I 1
C47A C 0.5493(9) 0.0260(10) 0.5961(5) 0.129(7) Uani 0.62(3) 1 d D U P I 1
H47A H 0.574552 -0.000590 0.607288 0.155 Uiso 0.62(3) 1 calc R U P I 1
C57A C 0.5316(9) -0.0167(11) 0.5727(6) 0.164(10) Uani 0.62(3) 1 d D U P I 1
H57D H 0.513879 -0.055873 0.580125 0.246 Uiso 0.62(3) 1 calc R U P I 1
H57E H 0.559099 -0.033291 0.562124 0.246 Uiso 0.62(3) 1 calc R U P I 1
H57F H 0.509884 0.010171 0.559971 0.246 Uiso 0.62(3) 1 calc R U P I 1
C42A C 0.7328(7) 0.3287(16) 0.5340(6) 0.144(9) Uani 0.68(4) 1 d D U P E 1
H42D H 0.736194 0.342987 0.553952 0.216 Uiso 0.68(4) 1 calc R U P E 1
H42E H 0.753724 0.357033 0.522503 0.216 Uiso 0.68(4) 1 calc R U P E 1
H42F H 0.742219 0.280437 0.532375 0.216 Uiso 0.68(4) 1 calc R U P E 1
C33A C 0.6829(6) 0.3368(9) 0.5239(4) 0.113(5) Uani 0.68(4) 1 d D U P E 1
H33A H 0.672447 0.382850 0.530769 0.136 Uiso 0.68(4) 1 calc R U P E 1
C40A C 0.6755(11) 0.3380(17) 0.4935(5) 0.158(10) Uani 0.68(4) 1 d D U P E 1
H40D H 0.656829 0.378826 0.487790 0.237 Uiso 0.68(4) 1 calc R U P E 1
H40E H 0.657740 0.296792 0.487209 0.237 Uiso 0.68(4) 1 calc R U P E 1
H40F H 0.707049 0.339090 0.484641 0.237 Uiso 0.68(4) 1 calc R U P E 1
C25A C 0.5444(11) 0.7593(11) 0.5752(7) 0.129(9) Uani 0.44(5) 1 d D U P B 1
H25A H 0.564765 0.801298 0.578147 0.154 Uiso 0.44(5) 1 calc R U P B 1
C45A C 0.5234(14) 0.7685(18) 0.5472(8) 0.127(10) Uani 0.44(5) 1 d D U P B 1
H45D H 0.499718 0.805935 0.547351 0.190 Uiso 0.44(5) 1 calc R U P B 1
H45E H 0.548895 0.779747 0.534168 0.190 Uiso 0.44(5) 1 calc R U P B 1
H45F H 0.507094 0.726093 0.540989 0.190 Uiso 0.44(5) 1 calc R U P B 1
C38A C 0.5123(10) 0.7614(18) 0.5991(9) 0.116(10) Uani 0.44(5) 1 d D U P B 1
H38D H 0.531389 0.754402 0.616910 0.174 Uiso 0.44(5) 1 calc R U P B 1
H38E H 0.496194 0.806139 0.599519 0.174 Uiso 0.44(5) 1 calc R U P B 1
H38F H 0.487883 0.725150 0.596814 0.174 Uiso 0.44(5) 1 calc R U P B 1
O19A O 0.6006(15) 0.1269(19) 0.6439(5) 0.138(9) Uani 0.300(17) 1 d D U P C 1
C78A C 0.596(2) 0.130(2) 0.6733(7) 0.190(14) Uani 0.300(17) 1 d D U P C 1
H78A H 0.578891 0.172244 0.679629 0.229 Uiso 0.300(17) 1 calc R U P C 1
C73A C 0.573(2) 0.068(3) 0.6816(9) 0.21(2) Uani 0.300(17) 1 d D U P C 1
H73D H 0.569160 0.067976 0.702244 0.311 Uiso 0.300(17) 1 calc R U P C 1
H73E H 0.541137 0.063791 0.671785 0.311 Uiso 0.300(17) 1 calc R U P C 1
H73F H 0.593196 0.028462 0.676588 0.311 Uiso 0.300(17) 1 calc R U P C 1
C74A C 0.6454(19) 0.125(4) 0.6845(14) 0.211(19) Uani 0.300(17) 1 d D U P C 1
H74D H 0.645865 0.126923 0.705355 0.317 Uiso 0.300(17) 1 calc R U P C 1
H74E H 0.659566 0.081689 0.678487 0.317 Uiso 0.300(17) 1 calc R U P C 1
H74F H 0.664398 0.163406 0.677365 0.317 Uiso 0.300(17) 1 calc R U P C 1
H1 H 0.610(2) 0.423(3) 0.6166(13) 0.070(17) Uiso 1 1 d . . . . .
H3 H 0.701(2) 0.459(3) 0.6606(12) 0.059(15) Uiso 1 1 d . . . . .
H2 H 0.672(2) 0.292(3) 0.6424(12) 0.059(15) Uiso 1 1 d . . . . .
C36A C 0.7583(10) 0.5371(12) 0.5521(4) 0.133(5) Uani 0.527(17) 1 d D U P F 2
H36A H 0.732771 0.508544 0.542067 0.160 Uiso 0.527(17) 1 calc R U P F 2
C52A C 0.7920(10) 0.4864(14) 0.5643(5) 0.150(6) Uani 0.527(17) 1 d D U P F 2
H52D H 0.773856 0.446446 0.570648 0.225 Uiso 0.527(17) 1 calc R U P F 2
H52E H 0.810277 0.506539 0.580587 0.225 Uiso 0.527(17) 1 calc R U P F 2
H52F H 0.814600 0.472100 0.549928 0.225 Uiso 0.527(17) 1 calc R U P F 2
C53A C 0.7732(10) 0.5847(14) 0.5299(5) 0.146(6) Uani 0.527(17) 1 d D U P F 2
H53D H 0.772330 0.631816 0.537076 0.219 Uiso 0.527(17) 1 calc R U P F 2
H53E H 0.751025 0.580476 0.513113 0.219 Uiso 0.527(17) 1 calc R U P F 2
H53F H 0.806278 0.573607 0.524568 0.219 Uiso 0.527(17) 1 calc R U P F 2
C37A C 0.6949(12) 0.8077(17) 0.5457(7) 0.135(4) Uani 0.317(13) 1 d D U P G 2
H37A H 0.679229 0.849823 0.553168 0.162 Uiso 0.317(13) 1 calc R U P G 2
C51A C 0.7520(12) 0.815(2) 0.5544(8) 0.136(6) Uani 0.317(13) 1 d D U P G 2
H51D H 0.756669 0.853368 0.567865 0.204 Uiso 0.317(13) 1 calc R U P G 2
H51E H 0.770068 0.824366 0.537374 0.204 Uiso 0.317(13) 1 calc R U P G 2
H51F H 0.763787 0.772712 0.563385 0.204 Uiso 0.317(13) 1 calc R U P G 2
C66A C 0.6819(17) 0.807(2) 0.5142(8) 0.166(8) Uani 0.317(13) 1 d D U P G 2
H66D H 0.668373 0.762187 0.508844 0.249 Uiso 0.317(13) 1 calc R U P G 2
H66E H 0.711109 0.815602 0.503646 0.249 Uiso 0.317(13) 1 calc R U P G 2
H66F H 0.657872 0.842837 0.509787 0.249 Uiso 0.317(13) 1 calc R U P G 2
C67A C 0.6059(11) 0.7739(13) 0.6575(6) 0.152(6) Uani 0.430(12) 1 d D U P N 2
H67D H 0.633891 0.743308 0.660147 0.227 Uiso 0.430(12) 1 calc R U P N 2
H67E H 0.576715 0.746571 0.652957 0.227 Uiso 0.430(12) 1 calc R U P N 2
H67F H 0.601485 0.799965 0.674960 0.227 Uiso 0.430(12) 1 calc R U P N 2
C79A C 0.6434(12) 0.8793(14) 0.6452(8) 0.166(6) Uani 0.430(12) 1 d D U P N 2
H79D H 0.624373 0.902560 0.659462 0.249 Uiso 0.430(12) 1 d R U P N 2
H79E H 0.651483 0.911930 0.630322 0.249 Uiso 0.430(12) 1 d R U P N 2
H79F H 0.673393 0.861349 0.654392 0.249 Uiso 0.430(12) 1 d R U P N 2
C65A C 0.6146(10) 0.8241(13) 0.6326(6) 0.142(4) Uani 0.430(12) 1 d D U P N 2
H65A H 0.583404 0.841266 0.623658 0.170 Uiso 0.430(12) 1 calc R U P N 2
C63A C 0.8783(13) 0.576(2) 0.6729(12) 0.195(5) Uani 0.321(18) 1 d D U P M 2
H63A H 0.866041 0.553803 0.654785 0.233 Uiso 0.321(18) 1 calc R U P M 2
C80A C 0.9330(14) 0.572(3) 0.6684(15) 0.205(8) Uani 0.321(18) 1 d D U P M 2
H80D H 0.936135 0.607223 0.653869 0.307 Uiso 0.321(18) 1 d R U P M 2
H80E H 0.940805 0.526923 0.660449 0.307 Uiso 0.321(18) 1 d R U P M 2
H80F H 0.955455 0.581683 0.684649 0.307 Uiso 0.321(18) 1 d R U P M 2
C68A C 0.8580(18) 0.647(2) 0.6681(18) 0.208(7) Uani 0.321(18) 1 d D U P M 2
H68D H 0.876197 0.680297 0.680066 0.312 Uiso 0.321(18) 1 d R U P M 2
H68E H 0.824697 0.643917 0.674366 0.312 Uiso 0.321(18) 1 d R U P M 2
H68F H 0.857577 0.662317 0.648236 0.312 Uiso 0.321(18) 1 d R U P M 2

loop_
_atom_site_aniso_label
_atom_site_aniso_U_11
_atom_site_aniso_U_22
_atom_site_aniso_U_33
_atom_site_aniso_U_23
_atom_site_aniso_U_13
_atom_site_aniso_U_12
C6 0.065(3) 0.072(3) 0.055(3) 0.003(2) 0.017(3) 0.010(3)
O36 0.072(3) 0.105(3) 0.047(2) 0.005(2) 0.0063(18) 0.018(2)
O12 0.0527(19) 0.088(3) 0.0426(18) -0.0050(17) 0.0119(14) 0.0055(17)
Ti1 0.0596(5) 0.0576(5) 0.0465(5) 0.0095(4) 0.0166(4) 0.0046(4)
Ti4 0.0519(5) 0.0705(6) 0.0474(5) -0.0009(4) 0.0113(4) 0.0102(4)
Ti6 0.0582(5) 0.0767(6) 0.0437(5) -0.0147(4) 0.0111(4) -0.0041(4)
Cu1 0.1026(8) 0.1124(8) 0.0725(6) -0.0146(6) 0.0533(6) -0.0155(6)
Ti8 0.0716(7) 0.0843(8) 0.0689(7) -0.0306(6) 0.0120(5) -0.0122(5)
Ti9 0.0643(6) 0.0873(8) 0.0641(6) 0.0085(5) 0.0090(5) 0.0205(5)
Ti5 0.0634(6) 0.1045(9) 0.0750(7) 0.0018(6) -0.0094(5) 0.0287(6)
Ti3 0.0759(7) 0.0895(8) 0.0722(7) -0.0125(6) -0.0153(6) 0.0082(6)
Ti7 0.0971(9) 0.0621(7) 0.0785(8) 0.0054(5) 0.0120(6) 0.0135(6)
Ti2 0.1021(10) 0.0596(7) 0.1272(12) -0.0065(7) -0.0133(9) -0.0053(6)
P1 0.0570(7) 0.0671(8) 0.0453(6) 0.0052(5) 0.0135(5) 0.0008(6)
Cl1 0.0777(12) 0.0913(14) 0.0599(11) 0.000 0.0286(9) 0.000
P3 0.0683(8) 0.0701(9) 0.0498(7) 0.0067(6) 0.0067(6) 0.0118(7)
P2 0.0685(8) 0.0765(10) 0.0580(8) -0.0108(7) 0.0099(6) -0.0025(7)
Cu2 0.0801(11) 0.0885(12) 0.0500(9) -0.0063(8) 0.0347(7) -0.0082(8)
Cl2 0.0759(10) 0.1024(13) 0.1042(13) -0.0034(10) 0.0138(9) -0.0066(9)
O1 0.069(2) 0.063(2) 0.0442(17) -0.0065(15) 0.0184(16) -0.0038(17)
O4 0.064(2) 0.068(2) 0.0401(16) 0.0108(15) 0.0194(15) 0.0047(16)
O6 0.0536(18) 0.058(2) 0.0556(19) 0.0022(15) 0.0093(15) 0.0021(15)
O8 0.067(2) 0.071(2) 0.062(2) -0.0078(18) -0.0017(18) -0.0018(18)
O10 0.064(2) 0.071(2) 0.054(2) -0.0066(17) 0.0057(16) 0.0129(18)
O14 0.0521(19) 0.077(2) 0.057(2) -0.0030(17) 0.0067(15) 0.0079(17)
O16 0.060(2) 0.072(2) 0.069(2) 0.0078(19) 0.0116(17) 0.0228(18)
O18 0.075(2) 0.062(2) 0.0462(18) 0.0115(15) 0.0209(16) 0.0148(17)
O20 0.071(2) 0.067(2) 0.0484(19) 0.0012(16) 0.0001(16) 0.0093(18)
O22 0.070(2) 0.091(3) 0.052(2) -0.0137(19) 0.0026(17) -0.011(2)
O24 0.063(2) 0.081(3) 0.0418(17) 0.0007(16) 0.0050(15) -0.0033(18)
O26 0.066(2) 0.070(2) 0.065(2) 0.0081(18) 0.0259(18) 0.0010(18)
O28 0.065(2) 0.065(2) 0.063(2) 0.0138(18) 0.0020(17) -0.0030(17)
O30 0.055(2) 0.080(3) 0.099(3) 0.003(2) 0.005(2) 0.0102(19)
O32 0.088(3) 0.065(2) 0.061(2) 0.0033(18) 0.019(2) 0.001(2)
O34 0.067(2) 0.096(3) 0.060(2) 0.004(2) 0.0252(18) 0.007(2)
O38 0.091(3) 0.067(3) 0.070(3) -0.012(2) 0.025(2) -0.012(2)
O39 0.066(2) 0.072(2) 0.074(2) -0.026(2) 0.0147(19) -0.0067(18)
O5 0.078(3) 0.111(4) 0.061(2) -0.016(2) 0.027(2) -0.011(2)
O21 0.087(3) 0.082(3) 0.086(3) 0.021(2) 0.017(2) 0.035(2)
O11 0.130(4) 0.087(3) 0.080(3) -0.027(3) -0.033(3) 0.037(3)
O23 0.089(3) 0.063(3) 0.134(4) -0.021(3) 0.010(3) -0.009(2)
O3 0.080(3) 0.123(4) 0.091(3) -0.008(3) 0.006(3) -0.027(3)
O25 0.088(3) 0.120(4) 0.076(3) 0.012(3) 0.034(2) 0.029(3)
O13 0.090(3) 0.111(4) 0.070(3) 0.004(3) 0.005(2) 0.031(3)
O27 0.127(4) 0.088(3) 0.112(4) 0.038(3) 0.008(3) -0.002(3)
O7 0.091(3) 0.118(4) 0.077(3) -0.013(3) -0.031(2) 0.019(3)
O29 0.134(5) 0.084(3) 0.093(4) 0.016(3) -0.025(3) -0.028(3)
O15 0.124(4) 0.133(5) 0.095(4) -0.069(4) 0.049(3) -0.037(4)
O31 0.107(4) 0.132(5) 0.090(4) 0.009(3) -0.021(3) 0.058(4)
O2 0.055(3) 0.141(5) 0.141(5) -0.009(4) -0.006(3) 0.024(3)
O33 0.066(3) 0.111(4) 0.111(4) -0.017(3) 0.008(3) 0.020(3)
O17 0.137(5) 0.089(4) 0.129(5) -0.020(3) 0.023(4) 0.019(3)
N3 0.100(4) 0.083(3) 0.060(3) -0.021(3) 0.044(3) -0.024(3)
C7 0.092(4) 0.064(3) 0.054(3) -0.007(3) 0.023(3) -0.004(3)
C8 0.083(4) 0.065(3) 0.057(3) -0.004(3) 0.030(3) -0.009(3)
C9 0.092(4) 0.079(4) 0.048(3) 0.016(3) 0.028(3) 0.015(3)
O35 0.113(5) 0.119(5) 0.264(10) -0.071(6) -0.019(6) 0.021(4)
O9 0.158(6) 0.205(8) 0.077(4) -0.027(4) -0.015(4) 0.099(6)
C10 0.077(8) 0.084(12) 0.048(7) 0.006(6) 0.033(6) 0.017(7)
C11 0.061(8) 0.075(9) 0.061(8) 0.010(6) 0.021(6) 0.023(6)
N2 0.064(6) 0.063(6) 0.052(6) 0.001(5) 0.022(5) 0.005(5)
C12 0.063(8) 0.070(7) 0.048(6) 0.007(5) 0.031(6) -0.006(6)
C13 0.073(9) 0.078(8) 0.050(7) 0.012(7) 0.032(6) 0.006(8)
C14 0.086(11) 0.066(10) 0.054(9) 0.005(7) 0.029(8) 0.012(8)
C10A 0.069(8) 0.069(10) 0.053(7) 0.007(6) 0.009(6) 0.008(6)
C11A 0.045(6) 0.061(8) 0.061(8) 0.000(6) 0.022(6) 0.011(5)
N2A 0.066(7) 0.065(6) 0.060(6) 0.013(5) 0.023(6) 0.004(5)
C12A 0.064(8) 0.083(8) 0.068(8) 0.009(6) 0.020(6) 0.004(7)
C13A 0.084(9) 0.094(10) 0.059(8) 0.027(8) 0.035(7) 0.029(8)
C14A 0.071(8) 0.062(8) 0.054(9) -0.002(7) 0.042(7) 0.006(7)
C15 0.107(5) 0.082(4) 0.078(4) -0.032(3) 0.053(4) -0.036(4)
C16 0.101(6) 0.072(5) 0.146(8) 0.014(5) 0.031(5) 0.016(4)
C17 0.111(6) 0.088(5) 0.084(5) -0.010(4) -0.004(4) -0.020(4)
C18 0.090(5) 0.125(7) 0.070(4) 0.003(4) -0.016(4) -0.014(4)
O37 0.132(6) 0.130(6) 0.262(10) 0.018(6) -0.042(6) -0.054(4)
C19 0.122(6) 0.092(5) 0.094(5) -0.039(4) 0.069(5) -0.041(4)
C20 0.093(6) 0.103(6) 0.163(9) -0.003(6) -0.003(6) -0.036(5)
C21 0.186(11) 0.095(6) 0.081(5) -0.002(4) -0.014(6) -0.008(6)
C22 0.129(8) 0.155(10) 0.094(6) 0.010(6) -0.029(6) -0.025(7)
C23 0.135(8) 0.090(6) 0.147(9) 0.018(6) 0.018(7) -0.014(5)
C24 0.093(6) 0.135(8) 0.127(8) -0.024(6) -0.026(5) 0.037(5)
C25B 0.101(11) 0.090(10) 0.127(13) 0.002(9) 0.029(10) 0.012(9)
O19B 0.137(9) 0.139(10) 0.111(8) 0.027(7) -0.003(6) -0.038(7)
C26 0.188(10) 0.114(7) 0.140(8) -0.042(6) 0.120(8) -0.059(7)
C27 0.096(6) 0.132(9) 0.178(11) -0.013(8) 0.037(7) -0.004(6)
C28 0.183(9) 0.092(6) 0.150(8) -0.055(6) 0.113(7) -0.062(6)
C29 0.225(16) 0.093(7) 0.32(2) -0.026(10) 0.167(16) 0.027(9)
C30 0.228(15) 0.147(11) 0.122(9) -0.027(8) 0.056(10) 0.013(10)
C31 0.079(5) 0.121(7) 0.132(7) -0.013(6) 0.015(5) 0.000(5)
C32B 0.133(11) 0.115(11) 0.058(7) 0.010(7) 0.001(7) 0.028(9)
C33B 0.126(17) 0.16(2) 0.097(15) -0.030(16) 0.082(13) -0.018(17)
C34 0.070(5) 0.207(13) 0.157(10) -0.015(9) -0.001(5) 0.024(6)
C35 0.135(9) 0.192(12) 0.103(7) 0.006(8) 0.022(6) -0.038(8)
C36 0.125(8) 0.160(10) 0.118(8) 0.005(8) 0.074(8) 0.043(8)
C37 0.148(7) 0.113(6) 0.129(7) 0.038(6) 0.010(6) -0.026(6)
C38B 0.098(12) 0.125(14) 0.123(19) -0.002(14) 0.017(13) 0.024(10)
C39 0.137(8) 0.176(10) 0.072(5) 0.003(6) 0.020(5) 0.032(7)
C40B 0.15(3) 0.14(3) 0.10(2) 0.02(2) 0.055(19) 0.00(3)
C41B 0.088(10) 0.201(18) 0.169(17) -0.009(15) -0.017(11) 0.012(11)
C42B 0.10(2) 0.19(4) 0.21(4) 0.01(3) 0.08(2) 0.00(3)
C43B 0.20(2) 0.184(19) 0.101(12) 0.040(12) 0.034(13) 0.064(17)
C44B 0.17(3) 0.13(3) 0.18(3) 0.03(2) -0.01(3) 0.00(2)
C45B 0.144(19) 0.106(13) 0.126(15) 0.031(11) -0.001(14) 0.060(13)
C46B 0.16(2) 0.20(2) 0.30(3) -0.06(2) 0.02(2) 0.01(2)
C47B 0.138(16) 0.064(12) 0.16(2) -0.027(15) 0.030(18) -0.034(12)
C48B 0.133(14) 0.160(16) 0.139(16) 0.008(13) -0.032(12) 0.069(12)
C49B 0.17(5) 0.17(5) 0.17(5) -0.05(4) 0.02(4) 0.04(4)
C50B 0.140(17) 0.202(18) 0.081(11) -0.020(13) -0.061(12) 0.001(15)
C51 0.204(12) 0.133(10) 0.154(11) 0.061(9) 0.001(10) -0.020(10)
C52 0.155(12) 0.176(14) 0.110(10) -0.007(12) 0.067(10) 0.039(11)
C53 0.134(11) 0.162(13) 0.152(12) 0.006(11) 0.056(10) 0.038(11)
C54B 0.23(3) 0.18(3) 0.31(4) -0.03(3) 0.11(3) -0.02(3)
C55B 0.25(4) 0.19(3) 0.30(4) -0.10(3) 0.03(3) 0.05(3)
C56 0.22(2) 0.37(3) 0.34(3) -0.25(2) 0.12(2) -0.09(2)
C57B 0.17(3) 0.053(12) 0.24(3) -0.007(16) 0.05(3) -0.003(15)
C58 0.197(15) 0.271(18) 0.261(17) -0.172(14) 0.104(14) -0.027(13)
C59 0.212(12) 0.159(10) 0.110(7) -0.007(7) 0.093(8) -0.036(9)
C60 0.232(16) 0.271(19) 0.094(7) -0.038(10) 0.044(9) 0.105(14)
C61B 0.16(4) 0.15(4) 0.13(4) -0.06(4) 0.02(4) 0.08(4)
C62B 0.18(3) 0.19(3) 0.14(3) -0.04(3) -0.01(3) 0.06(3)
C63 0.154(8) 0.144(8) 0.284(12) 0.009(9) -0.027(9) -0.043(7)
C64 0.26(2) 0.154(13) 0.31(2) 0.007(14) 0.152(19) -0.067(13)
C65 0.150(8) 0.112(6) 0.161(7) -0.039(6) 0.031(7) 0.009(7)
C66 0.165(11) 0.165(11) 0.162(11) 0.009(10) 0.020(10) -0.018(10)
C67 0.166(12) 0.117(10) 0.196(12) -0.021(10) 0.029(11) 0.000(10)
C68 0.169(12) 0.164(11) 0.294(15) 0.029(12) -0.005(12) -0.027(10)
C69B 0.133(19) 0.23(3) 0.050(7) -0.016(10) -0.021(9) 0.053(18)
C70B 0.20(3) 0.25(3) 0.13(2) -0.02(2) -0.041(19) -0.07(2)
C71B 0.108(13) 0.24(2) 0.171(19) -0.031(18) 0.038(13) 0.016(15)
C72B 0.152(18) 0.25(3) 0.20(2) -0.02(2) -0.074(17) -0.045(19)
C73B 0.35(3) 0.19(3) 0.17(2) 0.00(2) 0.03(3) -0.04(3)
C74B 0.38(4) 0.147(18) 0.156(18) 0.025(15) -0.10(2) -0.01(2)
C75 0.28(2) 0.34(3) 0.196(17) -0.172(19) 0.034(16) 0.00(2)
C76 0.072(10) 0.179(18) 0.175(18) 0.017(16) 0.029(11) 0.019(12)
C77 0.15(2) 0.22(3) 0.24(3) -0.01(3) 0.07(2) -0.06(2)
C78B 0.244(19) 0.185(17) 0.100(12) 0.024(12) 0.020(13) 0.000(15)
C79 0.165(11) 0.119(9) 0.176(11) -0.051(9) 0.022(10) 0.010(9)
C80 0.185(12) 0.149(11) 0.299(16) 0.017(13) -0.007(13) -0.034(10)
C81 0.121(17) 0.25(3) 0.23(3) 0.09(2) 0.088(18) 0.098(19)
C82 0.068(10) 0.183(18) 0.164(17) -0.005(15) -0.002(11) 0.015(12)
C83 0.14(2) 0.28(3) 0.20(3) -0.06(3) 0.02(2) -0.11(2)
C84 0.103(13) 0.17(2) 0.151(19) -0.008(16) 0.023(13) -0.002(13)
C1 0.109(5) 0.094(5) 0.058(3) 0.015(3) 0.032(3) 0.019(4)
C2 0.097(5) 0.092(5) 0.060(3) 0.015(3) 0.027(3) 0.021(4)
C3 0.074(4) 0.070(3) 0.056(3) 0.001(3) 0.028(3) 0.010(3)
C4 0.072(4) 0.102(5) 0.061(3) -0.002(3) 0.027(3) 0.013(3)
C5 0.084(4) 0.123(6) 0.070(4) 0.006(4) 0.037(3) 0.022(4)
N1 0.100(4) 0.080(3) 0.065(3) 0.012(3) 0.043(3) 0.005(3)
C41A 0.067(12) 0.135(18) 0.114(17) -0.031(15) 0.036(12) -0.035(12)
C71A 0.16(3) 0.17(3) 0.18(3) 0.06(3) -0.01(3) 0.00(2)
C72A 0.11(2) 0.24(4) 0.21(3) 0.01(3) 0.05(2) -0.02(3)
C69A 0.14(2) 0.22(3) 0.091(11) -0.016(18) -0.048(15) -0.01(2)
C50A 0.115(17) 0.187(19) 0.105(13) -0.026(15) -0.050(11) -0.019(15)
C70A 0.17(3) 0.26(3) 0.14(3) -0.01(3) -0.06(2) -0.08(2)
C62A 0.181(13) 0.173(13) 0.146(11) -0.071(10) 0.002(10) 0.076(11)
C49A 0.29(3) 0.153(15) 0.23(2) -0.030(14) 0.128(19) -0.007(15)
C61A 0.197(17) 0.151(14) 0.23(2) 0.008(14) 0.063(16) 0.034(13)
C46A 0.140(15) 0.160(17) 0.25(2) -0.021(17) -0.001(16) 0.047(14)
C55A 0.20(3) 0.24(3) 0.33(4) -0.01(3) 0.15(2) 0.01(2)
C54A 0.19(2) 0.19(2) 0.35(4) -0.09(3) -0.08(3) 0.12(2)
C32A 0.154(18) 0.16(2) 0.079(16) 0.006(16) -0.006(15) 0.041(17)
C48A 0.12(2) 0.17(3) 0.13(2) 0.06(2) -0.026(18) 0.013(19)
C43A 0.112(19) 0.16(2) 0.12(2) 0.059(19) 0.017(16) -0.010(18)
C44A 0.147(18) 0.099(13) 0.152(16) 0.018(12) -0.009(13) -0.038(12)
C47A 0.146(15) 0.091(12) 0.150(19) -0.010(14) 0.002(15) -0.008(11)
C57A 0.152(18) 0.092(12) 0.24(2) -0.039(14) -0.053(17) -0.038(12)
C42A 0.100(12) 0.17(2) 0.165(17) -0.010(15) 0.046(11) -0.050(13)
C33A 0.117(10) 0.109(11) 0.120(10) -0.025(9) 0.076(8) 0.000(8)
C40A 0.163(16) 0.17(2) 0.152(17) 0.060(16) 0.092(13) 0.031(18)
C25A 0.115(16) 0.130(16) 0.143(17) 0.019(13) 0.028(14) 0.079(13)
C45A 0.097(18) 0.16(2) 0.12(2) -0.003(17) -0.022(15) 0.036(16)
C38A 0.110(15) 0.120(18) 0.12(2) -0.043(17) 0.022(15) 0.050(13)
O19A 0.20(2) 0.140(19) 0.069(12) -0.001(12) -0.021(13) -0.026(17)
C78A 0.28(3) 0.19(3) 0.10(2) 0.00(2) 0.02(2) -0.05(3)
C73A 0.31(5) 0.20(4) 0.11(3) 0.04(3) 0.08(3) -0.12(3)
C74A 0.30(4) 0.20(4) 0.13(3) 0.04(3) -0.03(3) -0.03(4)
C36A 0.131(8) 0.161(10) 0.113(8) 0.005(8) 0.074(8) 0.040(7)
C52A 0.147(12) 0.157(13) 0.151(11) 0.007(11) 0.061(10) 0.052(10)
C53A 0.156(11) 0.183(13) 0.105(9) 0.019(11) 0.080(9) 0.017(11)
C37A 0.152(8) 0.114(7) 0.138(8) 0.038(7) 0.008(7) -0.015(7)
C51A 0.140(12) 0.113(12) 0.157(13) 0.031(11) 0.023(11) -0.048(11)
C66A 0.196(16) 0.138(15) 0.164(14) 0.052(13) 0.002(14) -0.021(14)
C67A 0.166(12) 0.143(11) 0.149(12) -0.035(10) 0.035(11) 0.030(11)
C79A 0.180(12) 0.133(10) 0.187(12) -0.041(10) 0.026(11) 0.010(10)
C65A 0.153(8) 0.113(7) 0.162(8) -0.035(6) 0.030(7) 0.010(7)
C63A 0.156(9) 0.144(8) 0.280(12) 0.014(9) -0.027(9) -0.042(8)
C80A 0.169(13) 0.160(13) 0.283(17) 0.019(14) -0.009(14) -0.038(13)
C68A 0.175(12) 0.155(11) 0.292(16) 0.017(13) -0.018(13) -0.031(11)

loop_
_atom_type_symbol
_atom_type_description
_atom_type_scat_dispersion_real
_atom_type_scat_dispersion_imag
_atom_type_scat_source
C C 0.0181 0.0091 'International Tables Vol C Tables 4.2.6.8 and 6.1.1.4'
H H 0.0000 0.0000 'International Tables Vol C Tables 4.2.6.8 and 6.1.1.4'
Cl Cl 0.3639 0.7018 'International Tables Vol C Tables 4.2.6.8 and 6.1.1.4'
Cu Cu -1.9646 0.5888 'International Tables Vol C Tables 4.2.6.8 and 6.1.1.4'
N N 0.0311 0.0180 'International Tables Vol C Tables 4.2.6.8 and 6.1.1.4'
O O 0.0492 0.0322 'International Tables Vol C Tables 4.2.6.8 and 6.1.1.4'
P P 0.2955 0.4335 'International Tables Vol C Tables 4.2.6.8 and 6.1.1.4'
Ti Ti 0.2191 1.8069 'International Tables Vol C Tables 4.2.6.8 and 6.1.1.4'

loop_
_geom_angle_atom_site_label_1
_geom_angle_atom_site_label_2
_geom_angle_atom_site_label_3
_geom_angle
_geom_angle_site_symmetry_1
_geom_angle_site_symmetry_3
_geom_angle_publ_flag
O36 C6 O12 127.3(5) . . ?
O36 C6 C3 116.3(5) . . ?
O12 C6 C3 116.4(5) . . ?
C6 O36 Ti5 128.9(4) . . ?
C6 O12 Ti4 125.9(4) . . ?
O4 Ti1 Ti7 86.80(10) . . ?
O6 Ti1 Ti7 131.11(11) . . ?
O6 Ti1 O4 84.71(15) . . ?
O6 Ti1 O32 167.47(17) . . ?
O18 Ti1 Ti7 38.49(13) . . ?
O18 Ti1 O4 85.65(14) . . ?
O18 Ti1 O6 92.82(17) . . ?
O18 Ti1 O28 164.82(17) . . ?
O18 Ti1 O32 77.29(18) . . ?
O26 Ti1 Ti7 98.77(14) . . ?
O26 Ti1 O4 174.37(17) . . ?
O26 Ti1 O6 92.17(17) . . ?
O26 Ti1 O18 99.21(17) . . ?
O26 Ti1 O28 94.20(18) . . ?
O26 Ti1 O32 96.96(18) . . ?
O28 Ti1 Ti7 132.24(13) . . ?
O28 Ti1 O4 81.35(15) . . ?
O28 Ti1 O6 93.74(17) . . ?
O28 Ti1 O32 94.13(18) . . ?
O32 Ti1 Ti7 38.86(13) . . ?
O32 Ti1 O4 86.85(16) . . ?
O12 Ti4 Ti5 80.19(10) . . ?
O10 Ti4 O12 81.81(15) . . ?
O10 Ti4 Ti5 132.47(13) . . ?
O10 Ti4 O16 95.46(18) . . ?
O14 Ti4 O12 83.65(15) . . ?
O14 Ti4 Ti5 40.10(13) . . ?
O14 Ti4 O10 164.98(17) . . ?
O14 Ti4 O16 79.71(18) . . ?
O14 Ti4 O20 90.52(17) . . ?
O16 Ti4 O12 85.96(16) . . ?
O16 Ti4 Ti5 39.80(13) . . ?
O20 Ti4 O12 85.18(16) . . ?
O20 Ti4 Ti5 129.45(12) . . ?
O20 Ti4 O10 92.02(17) . . ?
O20 Ti4 O16 167.47(17) . . ?
O34 Ti4 O12 176.00(19) . . ?
O34 Ti4 Ti5 103.02(15) . . ?
O34 Ti4 O10 94.22(19) . . ?
O34 Ti4 O14 100.3(2) . . ?
O34 Ti4 O16 94.99(19) . . ?
O34 Ti4 O20 94.46(19) . . ?
O1 Ti6 Ti8 80.62(11) . . ?
O8 Ti6 Ti8 129.11(14) . . ?
O8 Ti6 O1 84.45(16) . . ?
O8 Ti6 O22 165.65(18) . . ?
O8 Ti6 O24 91.91(17) . . ?
O22 Ti6 Ti8 40.12(14) . . ?
O22 Ti6 O1 83.94(16) . . ?
O24 Ti6 Ti8 133.03(12) . . ?
O24 Ti6 O1 82.19(15) . . ?
O24 Ti6 O22 94.83(18) . . ?
O39 Ti6 Ti8 39.46(13) . . ?
O39 Ti6 O1 85.63(16) . . ?
O39 Ti6 O8 91.30(19) . . ?
O39 Ti6 O22 79.44(19) . . ?
O39 Ti6 O24 167.04(16) . . ?
O5 Ti6 Ti8 105.36(16) . . ?
O5 Ti6 O1 171.7(2) . . ?
O5 Ti6 O8 95.8(2) . . ?
O5 Ti6 O22 96.9(2) . . ?
O5 Ti6 O24 89.5(2) . . ?
O5 Ti6 O39 102.6(2) . . ?
Cl2 Cu1 Cl1 100.23(8) . . ?
N3 Cu1 Cl1 97.7(2) . . ?
N3 Cu1 Cl2 111.8(2) . . ?
N3 Cu1 N1 135.6(6) . 2_656 ?
N1 Cu1 Cl1 103.7(4) 2_656 . ?
N1 Cu1 Cl2 102.1(6) 2_656 . ?
Ti6 Ti8 Ti2 71.54(4) . . ?
O22 Ti8 Ti6 39.69(12) . . ?
O22 Ti8 Ti2 110.93(12) . . ?
O22 Ti8 O38 82.33(16) . . ?
O22 Ti8 O39 76.27(18) . . ?
O38 Ti8 Ti6 77.15(12) . . ?
O38 Ti8 Ti2 75.97(14) . . ?
O39 Ti8 Ti6 36.71(13) . . ?
O39 Ti8 Ti2 36.37(14) . . ?
O39 Ti8 O38 81.37(17) . . ?
O23 Ti8 Ti6 109.86(15) . . ?
O23 Ti8 Ti2 38.34(15) . . ?
O23 Ti8 O22 148.83(19) . . ?
O23 Ti8 O38 83.5(2) . . ?
O23 Ti8 O39 74.2(2) . . ?
O3 Ti8 Ti6 138.3(2) . . ?
O3 Ti8 Ti2 137.9(2) . . ?
O3 Ti8 O22 101.8(2) . . ?
O3 Ti8 O38 83.1(2) . . ?
O3 Ti8 O39 164.5(2) . . ?
O3 Ti8 O23 103.9(3) . . ?
O3 Ti8 O15 97.0(3) . . ?
O15 Ti8 Ti6 102.19(19) . . ?
O15 Ti8 Ti2 104.5(3) . . ?
O15 Ti8 O22 96.7(3) . . ?
O15 Ti8 O38 179.1(3) . . ?
O15 Ti8 O39 98.5(2) . . ?
O15 Ti8 O23 97.4(3) . . ?
O18 Ti9 Ti7 37.29(11) . . ?
O18 Ti9 O21 73.86(18) . . ?
O18 Ti9 O25 80.06(17) . . ?
O30 Ti9 Ti7 122.97(14) . . ?
O30 Ti9 O18 88.24(17) . . ?
O30 Ti9 O21 158.0(2) . . ?
O30 Ti9 O25 82.9(2) . . ?
O21 Ti9 Ti7 37.02(14) . . ?
O21 Ti9 O25 81.5(2) . . ?
O25 Ti9 Ti7 74.08(16) . . ?
O13 Ti9 Ti7 101.1(2) . . ?
O13 Ti9 O18 93.7(2) . . ?
O13 Ti9 O30 96.8(2) . . ?
O13 Ti9 O21 97.0(2) . . ?
O13 Ti9 O25 173.7(2) . . ?
O33 Ti9 Ti7 131.57(19) . . ?
O33 Ti9 O18 163.9(2) . . ?
O33 Ti9 O30 96.3(2) . . ?
O33 Ti9 O21 97.8(2) . . ?
O33 Ti9 O25 85.1(2) . . ?
O33 Ti9 O13 101.1(3) . . ?
O36 Ti5 Ti4 77.50(11) . . ?
O36 Ti5 Ti3 77.45(14) . . ?
Ti4 Ti5 Ti3 72.01(4) . . ?
O14 Ti5 O36 81.64(16) . . ?
O14 Ti5 Ti4 37.03(12) . . ?
O14 Ti5 Ti3 36.20(11) . . ?
O16 Ti5 O36 83.29(17) . . ?
O16 Ti5 Ti4 39.51(11) . . ?
O16 Ti5 Ti3 111.40(12) . . ?
O16 Ti5 O14 76.36(16) . . ?
O16 Ti5 O7 148.74(18) . . ?
O7 Ti5 O36 83.6(2) . . ?
O7 Ti5 Ti4 109.72(14) . . ?
O7 Ti5 Ti3 37.78(14) . . ?
O7 Ti5 O14 73.73(18) . . ?
O31 Ti5 O36 85.9(2) . . ?
O31 Ti5 Ti4 140.5(2) . . ?
O31 Ti5 Ti3 138.8(2) . . ?
O31 Ti5 O14 167.5(2) . . ?
O31 Ti5 O16 103.6(3) . . ?
O31 Ti5 O7 103.6(3) . . ?
O31 Ti5 O2 97.9(3) . . ?
O2 Ti5 O36 176.0(3) . . ?
O2 Ti5 Ti4 100.1(2) . . ?
O2 Ti5 Ti3 98.8(2) . . ?
O2 Ti5 O14 94.5(3) . . ?
O2 Ti5 O16 96.9(3) . . ?
O2 Ti5 O7 94.3(3) . . ?
O14 Ti3 Ti5 38.72(12) . . ?
O14 Ti3 O11 87.25(19) . . ?
O14 Ti3 O7 77.3(2) . . ?
O11 Ti3 Ti5 123.58(16) . . ?
O11 Ti3 O7 159.5(3) . . ?
O7 Ti3 Ti5 38.81(16) . . ?
O9 Ti3 Ti5 115.8(3) . . ?
O9 Ti3 O14 134.4(4) . . ?
O9 Ti3 O11 88.5(3) . . ?
O9 Ti3 O7 92.8(3) . . ?
O37 Ti3 Ti5 115.2(4) . . ?
O37 Ti3 O14 113.2(4) . . ?
O37 Ti3 O11 97.7(4) . . ?
O37 Ti3 O7 100.6(4) . . ?
O37 Ti3 O9 112.3(5) . . ?
Ti1 Ti7 Ti9 70.93(4) . . ?
O18 Ti7 Ti1 35.94(12) . . ?
O18 Ti7 Ti9 37.37(12) . . ?
O32 Ti7 Ti1 40.29(13) . . ?
O32 Ti7 Ti9 108.71(14) . . ?
O32 Ti7 O18 76.17(17) . . ?
O21 Ti7 Ti1 110.07(15) . . ?
O21 Ti7 Ti9 39.27(14) . . ?
O21 Ti7 O18 76.18(19) . . ?
O21 Ti7 O32 144.6(2) . . ?
O27 Ti7 Ti1 108.7(2) . . ?
O27 Ti7 Ti9 115.2(2) . . ?
O27 Ti7 O18 107.3(3) . . ?
O27 Ti7 O32 104.2(2) . . ?
O27 Ti7 O21 104.9(3) . . ?
O27 Ti7 O17 104.3(3) . . ?
O17 Ti7 Ti1 130.1(2) . . ?
O17 Ti7 Ti9 125.0(2) . . ?
O17 Ti7 O18 148.3(3) . . ?
O17 Ti7 O32 96.0(3) . . ?
O17 Ti7 O21 96.0(3) . . ?
O39 Ti2 Ti8 38.81(13) . . ?
O39 Ti2 O23 77.5(2) . . ?
O39 Ti2 O29 88.2(2) . . ?
O39 Ti2 O19A 116.5(11) . . ?
O23 Ti2 Ti8 39.19(17) . . ?
O23 Ti2 O19A 91.0(9) . . ?
O29 Ti2 Ti8 123.85(18) . . ?
O29 Ti2 O23 160.0(3) . . ?
O29 Ti2 O19A 82.8(9) . . ?
O35 Ti2 Ti8 112.7(3) . . ?
O35 Ti2 O39 107.9(4) . . ?
O35 Ti2 O23 100.0(3) . . ?
O35 Ti2 O29 97.7(3) . . ?
O35 Ti2 O19A 135.6(12) . . ?
O19B Ti2 Ti8 118.8(5) . . ?
O19B Ti2 O39 142.8(6) . . ?
O19B Ti2 O23 91.7(5) . . ?
O19B Ti2 O29 91.4(5) . . ?
O19B Ti2 O35 109.0(7) . . ?
O19A Ti2 Ti8 102.9(11) . . ?
O6 P1 H1 103(2) . . ?
O24 P1 O6 111.3(2) . . ?
O24 P1 O30 111.4(3) . . ?
O24 P1 H1 107(2) . . ?
O30 P1 O6 111.5(2) . . ?
O30 P1 H1 112(2) . . ?
Cu1 Cl1 Cu1 166.27(13) 2_656 . ?
Cu2 Cl1 Cu1 81.46(7) . . ?
Cu2 Cl1 Cu1 112.26(9) . 2_656 ?
O20 P3 O28 112.3(2) . . ?
O20 P3 O11 112.6(3) . . ?
O20 P3 H3 105(3) . . ?
O28 P3 O11 109.9(3) . . ?
O28 P3 H3 109(3) . . ?
O11 P3 H3 108(2) . . ?
O8 P2 O10 113.0(2) . . ?
O8 P2 O29 110.9(3) . . ?
O8 P2 H2 104(3) . . ?
O10 P2 O29 109.7(3) . . ?
O10 P2 H2 106(3) . . ?
O29 P2 H2 113(3) . . ?
Cl1 Cu2 Cl2 98.04(8) . . ?
N2 Cu2 Cl1 104.9(3) . . ?
N2 Cu2 Cl2 97.6(3) . . ?
Cu1 Cl2 Cu2 79.97(8) . . ?
C7 O1 Ti6 126.0(3) . . ?
C9 O4 Ti1 133.0(3) . . ?
P1 O6 Ti1 130.6(2) . . ?
P2 O8 Ti6 134.2(3) . . ?
P2 O10 Ti4 138.5(2) . . ?
Ti4 O14 Ti5 102.9(2) . . ?
Ti4 O14 Ti3 146.0(2) . . ?
Ti3 O14 Ti5 105.07(18) . . ?
Ti4 O16 Ti5 100.68(19) . . ?
C16 O16 Ti4 130.4(5) . . ?
C16 O16 Ti5 128.9(5) . . ?
Ti1 O18 Ti9 139.0(2) . . ?
Ti1 O18 Ti7 105.6(2) . . ?
Ti7 O18 Ti9 105.34(17) . . ?
P3 O20 Ti4 134.3(2) . . ?
Ti6 O22 Ti8 100.2(2) . . ?
C18 O22 Ti6 133.4(5) . . ?
C18 O22 Ti8 126.4(4) . . ?
P1 O24 Ti6 139.4(2) . . ?
C36 O26 Ti1 141.0(12) . . ?
C36A O26 Ti1 150.5(12) . . ?
P3 O28 Ti1 143.4(3) . . ?
P1 O30 Ti9 143.2(3) . . ?
Ti7 O32 Ti1 100.9(2) . . ?
C17 O32 Ti1 133.5(5) . . ?
C17 O32 Ti7 125.1(5) . . ?
C59 O34 Ti4 148.0(8) . . ?
C7 O38 Ti8 128.7(4) . . ?
Ti6 O39 Ti8 103.8(2) . . ?
Ti6 O39 Ti2 144.1(2) . . ?
Ti2 O39 Ti8 104.8(2) . . ?
C33B O5 Ti6 154.8(15) . . ?
C33A O5 Ti6 135.3(8) . . ?
Ti7 O21 Ti9 103.71(19) . . ?
C25B O21 Ti9 134.6(10) . . ?
C25B O21 Ti7 120.5(10) . . ?
C25A O21 Ti9 129.0(14) . . ?
C25A O21 Ti7 126.6(13) . . ?
P3 O11 Ti3 141.8(3) . . ?
Ti2 O23 Ti8 102.5(2) . . ?
C47B O23 Ti8 117(2) . . ?
C47B O23 Ti2 137.6(19) . . ?
C47A O23 Ti8 134.5(12) . . ?
C47A O23 Ti2 121.2(12) . . ?
C41B O3 Ti8 177.8(12) . . ?
C41A O3 Ti8 147.2(12) . . ?
C9 O25 Ti9 130.7(4) . . ?
C39 O13 Ti9 131.4(5) . . ?
C37 O27 Ti7 144.1(9) . . ?
C37A O27 Ti7 157.4(18) . . ?
Ti3 O7 Ti5 103.4(2) . . ?
C50B O7 Ti5 120.3(13) . . ?
C50B O7 Ti3 131.9(13) . . ?
C50A O7 Ti5 125(2) . . ?
C50A O7 Ti3 129(2) . . ?
P2 O29 Ti2 142.4(4) . . ?
C58 O15 Ti8 158.1(8) . . ?
C32B O31 Ti5 168.9(8) . . ?
C32A O31 Ti5 160(2) . . ?
C76 O2 Ti5 161.6(15) . . ?
C82 O2 Ti5 141.5(11) . . ?
C31 O33 Ti9 147.5(6) . . ?
C65 O17 Ti7 169.7(10) . . ?
C65A O17 Ti7 160.8(13) . . ?
C19 N3 Cu1 121.5(5) . . ?
C19 N3 C26 115.2(6) . . ?
C26 N3 Cu1 123.2(5) . . ?
O1 C7 C8 116.0(5) . . ?
O38 C7 O1 127.0(5) . . ?
O38 C7 C8 117.0(5) . . ?
C15 C8 C7 123.0(5) . . ?
C15 C8 C28 116.7(6) . . ?
C28 C8 C7 120.1(6) . . ?
O4 C9 O25 127.5(5) . . ?
O4 C9 C14 121.9(7) . . ?
O4 C9 C14A 112.7(8) . . ?
O25 C9 C14 110.2(7) . . ?
O25 C9 C14A 119.0(8) . . ?
C46B O35 Ti2 155.1(15) . . ?
C46A O35 Ti2 150.2(15) . . ?
C62B O9 Ti3 129(3) . . ?
C62A O9 Ti3 146.0(9) . . ?
C11 C10 H10 120.0 . . ?
C11 C10 C14 120.0 . . ?
C14 C10 H10 120.0 . . ?
C10 C11 H11 120.0 . . ?
N2 C11 C10 120.0 . . ?
N2 C11 H11 120.0 . . ?
C11 N2 Cu2 116.1(6) . . ?
C12 N2 Cu2 123.4(6) . . ?
C12 N2 C11 120.0 . . ?
N2 C12 H12 120.0 . . ?
N2 C12 C13 120.0 . . ?
C13 C12 H12 120.0 . . ?
C12 C13 H13 120.0 . . ?
C14 C13 C12 120.0 . . ?
C14 C13 H13 120.0 . . ?
C10 C14 C9 120.0(9) . . ?
C13 C14 C9 119.5(8) . . ?
C13 C14 C10 120.0 . . ?
C11A C10A H10A 119.4 . . ?
C11A C10A C14A 121.2(10) . . ?
C14A C10A H10A 119.4 . . ?
C10A C11A H11A 119.0 . . ?
N2A C11A C10A 122.1(10) . . ?
N2A C11A H11A 119.0 . . ?
C12A N2A C11A 117.7(9) . . ?
N2A C12A H12A 120.2 . . ?
N2A C12A C13A 119.7(12) . . ?
C13A C12A H12A 120.2 . . ?
C12A C13A H13A 118.6 . . ?
C12A C13A C14A 122.9(13) . . ?
C14A C13A H13A 118.6 . . ?
C10A C14A C9 122.0(12) . . ?
C10A C14A C13A 115.7(10) . . ?
C13A C14A C9 122.3(11) . . ?
C8 C15 H15 119.8 . . ?
C8 C15 C19 120.4(6) . . ?
C19 C15 H15 119.8 . . ?
O16 C16 H16 97.5 . . ?
O16 C16 C23 111.4(7) . . ?
C23 C16 H16 97.5 . . ?
C29 C16 O16 116.7(8) . . ?
C29 C16 H16 97.5 . . ?
C29 C16 C23 126.8(9) . . ?
O32 C17 H17 107.4 . . ?
O32 C17 C20 107.8(7) . . ?
O32 C17 C21 109.2(7) . . ?
C20 C17 H17 107.4 . . ?
C21 C17 H17 107.4 . . ?
C21 C17 C20 117.2(9) . . ?
O22 C18 H18 106.1 . . ?
O22 C18 C22 110.4(8) . . ?
O22 C18 C24 110.1(6) . . ?
C22 C18 H18 106.1 . . ?
C24 C18 H18 106.1 . . ?
C24 C18 C22 117.4(10) . . ?
C63 O37 Ti3 156.4(12) . . ?
C63A O37 Ti3 136.3(16) . . ?
N3 C19 C15 124.1(6) . . ?
N3 C19 H19 118.0 . . ?
C15 C19 H19 118.0 . . ?
C17 C20 H20A 109.5 . . ?
C17 C20 H20B 109.5 . . ?
C17 C20 H20C 109.5 . . ?
H20A C20 H20B 109.5 . . ?
H20A C20 H20C 109.5 . . ?
H20B C20 H20C 109.5 . . ?
C17 C21 H21A 109.5 . . ?
C17 C21 H21B 109.5 . . ?
C17 C21 H21C 109.5 . . ?
H21A C21 H21B 109.5 . . ?
H21A C21 H21C 109.5 . . ?
H21B C21 H21C 109.5 . . ?
C18 C22 H22A 109.5 . . ?
C18 C22 H22B 109.5 . . ?
C18 C22 H22C 109.5 . . ?
H22A C22 H22B 109.5 . . ?
H22A C22 H22C 109.5 . . ?
H22B C22 H22C 109.5 . . ?
C16 C23 H23A 109.5 . . ?
C16 C23 H23B 109.5 . . ?
C16 C23 H23C 109.5 . . ?
H23A C23 H23B 109.5 . . ?
H23A C23 H23C 109.5 . . ?
H23B C23 H23C 109.5 . . ?
C18 C24 H24A 109.5 . . ?
C18 C24 H24B 109.5 . . ?
C18 C24 H24C 109.5 . . ?
H24A C24 H24B 109.5 . . ?
H24A C24 H24C 109.5 . . ?
H24B C24 H24C 109.5 . . ?
O21 C25B H25B 106.2 . . ?
O21 C25B C38B 110.6(16) . . ?
C38B C25B H25B 106.2 . . ?
C45B C25B O21 113.9(14) . . ?
C45B C25B H25B 106.2 . . ?
C45B C25B C38B 113.1(18) . . ?
C78B O19B Ti2 142.8(15) . . ?
N3 C26 H26 117.2 . . ?
N3 C26 C28 125.6(8) . . ?
C28 C26 H26 117.2 . . ?
H27A C27 H27B 109.5 . . ?
H27A C27 H27C 109.5 . . ?
H27B C27 H27C 109.5 . . ?
C31 C27 H27A 109.5 . . ?
C31 C27 H27B 109.5 . . ?
C31 C27 H27C 109.5 . . ?
C8 C28 C26 117.9(8) . . ?
C8 C28 H28 121.0 . . ?
C26 C28 H28 121.0 . . ?
C16 C29 H29A 109.5 . . ?
C16 C29 H29B 109.5 . . ?
C16 C29 H29C 109.5 . . ?
H29A C29 H29B 109.5 . . ?
H29A C29 H29C 109.5 . . ?
H29B C29 H29C 109.5 . . ?
H30A C30 H30B 109.5 . . ?
H30A C30 H30C 109.5 . . ?
H30B C30 H30C 109.5 . . ?
C39 C30 H30A 109.5 . . ?
C39 C30 H30B 109.5 . . ?
C39 C30 H30C 109.5 . . ?
O33 C31 C27 111.1(8) . . ?
O33 C31 H31 107.8 . . ?
O33 C31 C34 110.6(9) . . ?
C27 C31 H31 107.8 . . ?
C34 C31 C27 111.5(10) . . ?
C34 C31 H31 107.8 . . ?
O31 C32B H32B 110.0 . . ?
O31 C32B C43B 115.2(14) . . ?
O31 C32B C48B 104.4(12) . . ?
C43B C32B H32B 110.0 . . ?
C43B C32B C48B 107.0(17) . . ?
C48B C32B H32B 110.0 . . ?
O5 C33B H33B 96.8 . . ?
O5 C33B C40B 107(3) . . ?
O5 C33B C42B 109(3) . . ?
C40B C33B H33B 96.8 . . ?
C42B C33B H33B 96.8 . . ?
C42B C33B C40B 140(4) . . ?
C31 C34 H34A 109.5 . . ?
C31 C34 H34B 109.5 . . ?
C31 C34 H34C 109.5 . . ?
H34A C34 H34B 109.5 . . ?
H34A C34 H34C 109.5 . . ?
H34B C34 H34C 109.5 . . ?
H35A C35 H35B 109.5 . . ?
H35A C35 H35C 109.5 . . ?
H35B C35 H35C 109.5 . . ?
C39 C35 H35A 109.5 . . ?
C39 C35 H35B 109.5 . . ?
C39 C35 H35C 109.5 . . ?
O26 C36 H36 107.3 . . ?
O26 C36 C52 109.9(17) . . ?
O26 C36 C53 109.6(19) . . ?
C52 C36 H36 107.3 . . ?
C52 C36 C53 115.1(17) . . ?
C53 C36 H36 107.3 . . ?
O27 C37 H37 112.9 . . ?
O27 C37 C51 102.9(13) . . ?
O27 C37 C66 97.8(14) . . ?
C51 C37 H37 112.9 . . ?
C66 C37 H37 112.9 . . ?
C66 C37 C51 116.0(15) . . ?
C25B C38B H38A 109.5 . . ?
C25B C38B H38B 109.5 . . ?
C25B C38B H38C 109.5 . . ?
H38A C38B H38B 109.5 . . ?
H38A C38B H38C 109.5 . . ?
H38B C38B H38C 109.5 . . ?
O13 C39 C30 108.0(11) . . ?
O13 C39 C35 109.7(10) . . ?
O13 C39 H39 107.7 . . ?
C30 C39 C35 115.8(10) . . ?
C30 C39 H39 107.7 . . ?
C35 C39 H39 107.7 . . ?
C33B C40B H40A 109.1 . . ?
C33B C40B H40B 111.1 . . ?
C33B C40B H40C 108.3 . . ?
H40A C40B H40B 109.5 . . ?
H40A C40B H40C 109.5 . . ?
H40B C40B H40C 109.4 . . ?
O3 C41B H41B 104.0 . . ?
O3 C41B C71B 108.7(16) . . ?
O3 C41B C72B 112.4(16) . . ?
C71B C41B H41B 104.0 . . ?
C71B C41B C72B 122(2) . . ?
C72B C41B H41B 104.0 . . ?
C33B C42B H42A 109.5 . . ?
C33B C42B H42B 109.5 . . ?
C33B C42B H42C 109.5 . . ?
H42A C42B H42B 109.5 . . ?
H42A C42B H42C 109.5 . . ?
H42B C42B H42C 109.5 . . ?
C32B C43B H43A 109.5 . . ?
C32B C43B H43B 109.5 . . ?
C32B C43B H43C 109.5 . . ?
H43A C43B H43B 109.5 . . ?
H43A C43B H43C 109.5 . . ?
H43B C43B H43C 109.5 . . ?
H44A C44B H44B 109.5 . . ?
H44A C44B H44C 109.5 . . ?
H44B C44B H44C 109.5 . . ?
C47B C44B H44A 109.5 . . ?
C47B C44B H44B 109.5 . . ?
C47B C44B H44C 109.5 . . ?
C25B C45B H45A 109.5 . . ?
C25B C45B H45B 109.5 . . ?
C25B C45B H45C 109.5 . . ?
H45A C45B H45B 109.5 . . ?
H45A C45B H45C 109.5 . . ?
H45B C45B H45C 109.5 . . ?
O35 C46B H46B 106.4 . . ?
O35 C46B C54B 107.1(18) . . ?
O35 C46B C55B 120(4) . . ?
C54B C46B H46B 106.4 . . ?
C55B C46B H46B 106.4 . . ?
C55B C46B C54B 109.8(16) . . ?
O23 C47B C44B 97(3) . . ?
O23 C47B H47B 103.2 . . ?
O23 C47B C57B 120(2) . . ?
C44B C47B H47B 103.2 . . ?
C44B C47B C57B 127(4) . . ?
C57B C47B H47B 103.2 . . ?
C32B C48B H48A 109.5 . . ?
C32B C48B H48B 109.5 . . ?
C32B C48B H48C 109.5 . . ?
H48A C48B H48B 109.5 . . ?
H48A C48B H48C 109.5 . . ?
H48B C48B H48C 109.5 . . ?
H49A C49B H49B 109.5 . . ?
H49A C49B H49C 109.5 . . ?
H49B C49B H49C 109.5 . . ?
C62B C49B H49A 109.5 . . ?
C62B C49B H49B 109.5 . . ?
C62B C49B H49C 109.5 . . ?
O7 C50B H50B 103.2 . . ?
C69B C50B O7 121.2(14) . . ?
C69B C50B H50B 103.2 . . ?
C70B C50B O7 106.1(18) . . ?
C70B C50B H50B 103.2 . . ?
C70B C50B C69B 117(2) . . ?
C37 C51 H51A 109.5 . . ?
C37 C51 H51B 109.5 . . ?
C37 C51 H51C 109.5 . . ?
H51A C51 H51B 109.5 . . ?
H51A C51 H51C 109.5 . . ?
H51B C51 H51C 109.5 . . ?
C36 C52 H52A 109.5 . . ?
C36 C52 H52B 109.5 . . ?
C36 C52 H52C 109.5 . . ?
H52A C52 H52B 109.5 . . ?
H52A C52 H52C 109.5 . . ?
H52B C52 H52C 109.5 . . ?
C36 C53 H53A 109.5 . . ?
C36 C53 H53B 109.5 . . ?
C36 C53 H53C 109.5 . . ?
H53A C53 H53B 109.5 . . ?
H53A C53 H53C 109.5 . . ?
H53B C53 H53C 109.5 . . ?
C46B C54B H54A 109.5 . . ?
C46B C54B H54B 109.5 . . ?
C46B C54B H54C 109.5 . . ?
H54A C54B H54B 109.5 . . ?
H54A C54B H54C 109.5 . . ?
H54B C54B H54C 109.5 . . ?
C46B C55B H55A 109.5 . . ?
C46B C55B H55B 109.5 . . ?
C46B C55B H55C 109.5 . . ?
H55A C55B H55B 109.5 . . ?
H55A C55B H55C 109.5 . . ?
H55B C55B H55C 109.5 . . ?
H56A C56 H56B 109.5 . . ?
H56A C56 H56C 109.5 . . ?
H56B C56 H56C 109.5 . . ?
C58 C56 H56A 109.5 . . ?
C58 C56 H56B 109.5 . . ?
C58 C56 H56C 109.5 . . ?
C47B C57B H57A 109.5 . . ?
C47B C57B H57B 109.5 . . ?
C47B C57B H57C 109.5 . . ?
H57A C57B H57B 109.5 . . ?
H57A C57B H57C 109.5 . . ?
H57B C57B H57C 109.5 . . ?
O15 C58 C56 116.1(17) . . ?
O15 C58 H58 101.8 . . ?
O15 C58 C75 116.2(15) . . ?
C56 C58 H58 101.8 . . ?
C56 C58 C75 115.4(14) . . ?
C75 C58 H58 101.8 . . ?
O34 C59 H59 108.9 . . ?
O34 C59 C60 114.4(11) . . ?
O34 C59 C64 107.0(13) . . ?
C60 C59 H59 108.9 . . ?
C60 C59 C64 108.6(13) . . ?
C64 C59 H59 108.9 . . ?
C59 C60 H60A 109.5 . . ?
C59 C60 H60B 109.5 . . ?
C59 C60 H60C 109.5 . . ?
H60A C60 H60B 109.5 . . ?
H60A C60 H60C 109.5 . . ?
H60B C60 H60C 109.5 . . ?
H61A C61B H61B 109.5 . . ?
H61A C61B H61C 109.5 . . ?
H61B C61B H61C 109.5 . . ?
C62B C61B H61A 109.5 . . ?
C62B C61B H61B 109.5 . . ?
C62B C61B H61C 109.5 . . ?
O9 C62B C49B 113.4(19) . . ?
O9 C62B C61B 98.3(14) . . ?
O9 C62B H62B 112.6 . . ?
C49B C62B C61B 106.3(14) . . ?
C49B C62B H62B 112.6 . . ?
C61B C62B H62B 112.6 . . ?
O37 C63 H63 110.9 . . ?
O37 C63 C68 106.8(18) . . ?
O37 C63 C80 106(2) . . ?
C68 C63 H63 110.9 . . ?
C68 C63 C80 111(2) . . ?
C80 C63 H63 110.9 . . ?
C59 C64 H64A 109.5 . . ?
C59 C64 H64B 109.5 . . ?
C59 C64 H64C 109.5 . . ?
H64A C64 H64B 109.5 . . ?
H64A C64 H64C 109.5 . . ?
H64B C64 H64C 109.5 . . ?
O17 C65 H65 110.2 . . ?
O17 C65 C67 104.2(16) . . ?
O17 C65 C79 118.4(16) . . ?
C67 C65 H65 110.2 . . ?
C79 C65 H65 110.2 . . ?
C79 C65 C67 103.1(12) . . ?
C37 C66 H66A 109.5 . . ?
C37 C66 H66B 109.5 . . ?
C37 C66 H66C 109.5 . . ?
H66A C66 H66B 109.5 . . ?
H66A C66 H66C 109.5 . . ?
H66B C66 H66C 109.5 . . ?
C65 C67 H67A 109.5 . . ?
C65 C67 H67B 109.5 . . ?
C65 C67 H67C 109.5 . . ?
H67A C67 H67B 109.5 . . ?
H67A C67 H67C 109.5 . . ?
H67B C67 H67C 109.5 . . ?
C63 C68 H68A 109.5 . . ?
C63 C68 H68B 109.5 . . ?
C63 C68 H68C 109.5 . . ?
H68A C68 H68B 109.5 . . ?
H68A C68 H68C 109.5 . . ?
H68B C68 H68C 109.5 . . ?
C50B C69B H69A 109.5 . . ?
C50B C69B H69B 109.5 . . ?
C50B C69B H69C 109.5 . . ?
H69A C69B H69B 109.5 . . ?
H69A C69B H69C 109.5 . . ?
H69B C69B H69C 109.5 . . ?
C50B C70B H70A 109.5 . . ?
C50B C70B H70B 109.5 . . ?
C50B C70B H70C 109.5 . . ?
H70A C70B H70B 109.5 . . ?
H70A C70B H70C 109.5 . . ?
H70B C70B H70C 109.5 . . ?
C41B C71B H71A 109.5 . . ?
C41B C71B H71B 109.5 . . ?
C41B C71B H71C 109.5 . . ?
H71A C71B H71B 109.5 . . ?
H71A C71B H71C 109.5 . . ?
H71B C71B H71C 109.5 . . ?
C41B C72B H72A 109.5 . . ?
C41B C72B H72B 109.5 . . ?
C41B C72B H72C 109.5 . . ?
H72A C72B H72B 109.5 . . ?
H72A C72B H72C 109.5 . . ?
H72B C72B H72C 109.5 . . ?
H73A C73B H73B 109.5 . . ?
H73A C73B H73C 109.5 . . ?
H73B C73B H73C 109.4 . . ?
C78B C73B H73A 110.5 . . ?
C78B C73B H73B 108.1 . . ?
C78B C73B H73C 109.8 . . ?
H74A C74B H74B 109.5 . . ?
H74A C74B H74C 109.5 . . ?
H74B C74B H74C 109.5 . . ?
C78B C74B H74A 109.5 . . ?
C78B C74B H74B 109.5 . . ?
C78B C74B H74C 109.5 . . ?
C58 C75 H75A 109.5 . . ?
C58 C75 H75B 109.5 . . ?
C58 C75 H75C 109.5 . . ?
H75A C75 H75B 109.5 . . ?
H75A C75 H75C 109.5 . . ?
H75B C75 H75C 109.5 . . ?
O2 C76 H76 102.1 . . ?
O2 C76 C77 118(2) . . ?
O2 C76 C81 117.5(19) . . ?
C77 C76 H76 102.1 . . ?
C81 C76 H76 102.1 . . ?
C81 C76 C77 111(3) . . ?
C76 C77 H77A 109.5 . . ?
C76 C77 H77B 109.5 . . ?
C76 C77 H77C 109.5 . . ?
H77A C77 H77B 109.5 . . ?
H77A C77 H77C 109.5 . . ?
H77B C77 H77C 109.5 . . ?
O19B C78B C73B 124(2) . . ?
O19B C78B C74B 110.6(18) . . ?
O19B C78B H78B 92.6 . . ?
C73B C78B H78B 92.6 . . ?
C74B C78B C73B 125(2) . . ?
C74B C78B H78B 92.6 . . ?
C65 C79 H79A 109.5 . . ?
C65 C79 H79B 109.5 . . ?
C65 C79 H79C 109.5 . . ?
H79A C79 H79B 109.5 . . ?
H79A C79 H79C 109.5 . . ?
H79B C79 H79C 109.5 . . ?
C63 C80 H80A 109.5 . . ?
C63 C80 H80B 109.5 . . ?
C63 C80 H80C 109.5 . . ?
H80A C80 H80B 109.5 . . ?
H80A C80 H80C 109.5 . . ?
H80B C80 H80C 109.5 . . ?
C76 C81 H81A 109.5 . . ?
C76 C81 H81B 109.5 . . ?
C76 C81 H81C 109.5 . . ?
H81A C81 H81B 109.5 . . ?
H81A C81 H81C 109.5 . . ?
H81B C81 H81C 109.5 . . ?
O2 C82 H82 107.1 . . ?
O2 C82 C83 110(2) . . ?
O2 C82 C84 105.1(18) . . ?
C83 C82 H82 107.1 . . ?
C84 C82 H82 107.1 . . ?
C84 C82 C83 120.0(17) . . ?
C82 C83 H83A 109.5 . . ?
C82 C83 H83B 109.5 . . ?
C82 C83 H83C 109.5 . . ?
H83A C83 H83B 109.5 . . ?
H83A C83 H83C 109.5 . . ?
H83B C83 H83C 109.5 . . ?
C82 C84 H84A 109.5 . . ?
C82 C84 H84B 109.5 . . ?
C82 C84 H84C 109.5 . . ?
H84A C84 H84B 109.5 . . ?
H84A C84 H84C 109.5 . . ?
H84B C84 H84C 109.5 . . ?
C2 C1 H1A 120.0 . . ?
C2 C1 N1 120.0 . . ?
N1 C1 H1A 120.0 . . ?
C1 C2 H2A 120.0 . . ?
C3 C2 C1 120.0 . . ?
C3 C2 H2A 120.0 . . ?
C2 C3 C6 119.2(3) . . ?
C2 C3 C4 120.0 . . ?
C4 C3 C6 120.6(3) . . ?
C3 C4 H4 120.0 . . ?
C5 C4 C3 120.0 . . ?
C5 C4 H4 120.0 . . ?
C4 C5 H5 120.0 . . ?
N1 C5 C4 120.0 . . ?
N1 C5 H5 120.0 . . ?
C1 N1 Cu1 118.9(2) . 2_656 ?
C5 N1 Cu1 118.7(2) . 2_656 ?
C5 N1 C1 120.0 . . ?
O3 C41A H41A 104.1 . . ?
O3 C41A C71A 106.7(17) . . ?
O3 C41A C72A 113(2) . . ?
C71A C41A H41A 104.1 . . ?
C72A C41A H41A 104.1 . . ?
C72A C41A C71A 123(2) . . ?
C41A C71A H71D 109.5 . . ?
C41A C71A H71E 109.5 . . ?
C41A C71A H71F 109.5 . . ?
H71D C71A H71E 109.5 . . ?
H71D C71A H71F 109.5 . . ?
H71E C71A H71F 109.5 . . ?
C41A C72A H72D 109.5 . . ?
C41A C72A H72E 109.5 . . ?
C41A C72A H72F 109.5 . . ?
H72D C72A H72E 109.5 . . ?
H72D C72A H72F 109.5 . . ?
H72E C72A H72F 109.5 . . ?
H69D C69A H69E 109.5 . . ?
H69D C69A H69F 109.5 . . ?
H69E C69A H69F 109.5 . . ?
C50A C69A H69D 109.5 . . ?
C50A C69A H69E 109.5 . . ?
C50A C69A H69F 109.5 . . ?
O7 C50A C69A 102(2) . . ?
O7 C50A H50A 104.6 . . ?
O7 C50A C70A 120(3) . . ?
C69A C50A H50A 104.6 . . ?
C70A C50A C69A 120(3) . . ?
C70A C50A H50A 104.6 . . ?
C50A C70A H70D 109.5 . . ?
C50A C70A H70E 109.5 . . ?
C50A C70A H70F 109.5 . . ?
H70D C70A H70E 109.5 . . ?
H70D C70A H70F 109.5 . . ?
H70E C70A H70F 109.5 . . ?
O9 C62A H62A 100.6 . . ?
O9 C62A C49A 115.9(15) . . ?
C49A C62A H62A 100.6 . . ?
C61A C62A O9 113.1(15) . . ?
C61A C62A H62A 100.6 . . ?
C61A C62A C49A 120.9(15) . . ?
C62A C49A H49D 109.5 . . ?
C62A C49A H49E 109.5 . . ?
C62A C49A H49F 109.5 . . ?
H49D C49A H49E 109.5 . . ?
H49D C49A H49F 109.5 . . ?
H49E C49A H49F 109.5 . . ?
C62A C61A H61D 109.5 . . ?
C62A C61A H61E 109.5 . . ?
C62A C61A H61F 109.5 . . ?
H61D C61A H61E 109.5 . . ?
H61D C61A H61F 109.5 . . ?
H61E C61A H61F 109.5 . . ?
O35 C46A H46A 104.3 . . ?
O35 C46A C55A 112(2) . . ?
O35 C46A C54A 111(2) . . ?
C55A C46A H46A 104.3 . . ?
C54A C46A H46A 104.3 . . ?
C54A C46A C55A 119(4) . . ?
C46A C55A H55D 109.5 . . ?
C46A C55A H55E 109.5 . . ?
C46A C55A H55F 109.5 . . ?
H55D C55A H55E 109.5 . . ?
H55D C55A H55F 109.5 . . ?
H55E C55A H55F 109.5 . . ?
C46A C54A H54D 109.5 . . ?
C46A C54A H54E 109.5 . . ?
C46A C54A H54F 109.5 . . ?
H54D C54A H54E 109.5 . . ?
H54D C54A H54F 109.5 . . ?
H54E C54A H54F 109.5 . . ?
O31 C32A H32A 91.6 . . ?
O31 C32A C48A 127(2) . . ?
O31 C32A C43A 109.9(19) . . ?
C48A C32A H32A 91.6 . . ?
C43A C32A H32A 91.6 . . ?
C43A C32A C48A 122.8(18) . . ?
C32A C48A H48D 109.5 . . ?
C32A C48A H48E 109.5 . . ?
C32A C48A H48F 109.5 . . ?
H48D C48A H48E 109.5 . . ?
H48D C48A H48F 109.5 . . ?
H48E C48A H48F 109.5 . . ?
C32A C43A H43D 109.5 . . ?
C32A C43A H43E 109.5 . . ?
C32A C43A H43F 109.5 . . ?
H43D C43A H43E 109.5 . . ?
H43D C43A H43F 109.5 . . ?
H43E C43A H43F 109.5 . . ?
H44D C44A H44E 109.5 . . ?
H44D C44A H44F 109.5 . . ?
H44E C44A H44F 109.5 . . ?
C47A C44A H44D 109.5 . . ?
C47A C44A H44E 109.5 . . ?
C47A C44A H44F 109.5 . . ?
O23 C47A C44A 115.2(15) . . ?
O23 C47A H47A 107.8 . . ?
O23 C47A C57A 110.7(17) . . ?
C44A C47A H47A 107.8 . . ?
C57A C47A C44A 107(2) . . ?
C57A C47A H47A 107.8 . . ?
C47A C57A H57D 109.5 . . ?
C47A C57A H57E 109.5 . . ?
C47A C57A H57F 109.5 . . ?
H57D C57A H57E 109.5 . . ?
H57D C57A H57F 109.5 . . ?
H57E C57A H57F 109.5 . . ?
H42D C42A H42E 109.5 . . ?
H42D C42A H42F 109.5 . . ?
H42E C42A H42F 109.5 . . ?
C33A C42A H42D 109.5 . . ?
C33A C42A H42E 109.5 . . ?
C33A C42A H42F 109.5 . . ?
O5 C33A C42A 110.2(14) . . ?
O5 C33A H33A 106.1 . . ?
O5 C33A C40A 112.9(15) . . ?
C42A C33A H33A 106.1 . . ?
C40A C33A C42A 114.8(19) . . ?
C40A C33A H33A 106.1 . . ?
C33A C40A H40D 109.5 . . ?
C33A C40A H40E 109.5 . . ?
C33A C40A H40F 109.5 . . ?
H40D C40A H40E 109.5 . . ?
H40D C40A H40F 109.5 . . ?
H40E C40A H40F 109.5 . . ?
O21 C25A H25A 103.1 . . ?
O21 C25A C38A 115.0(16) . . ?
C45A C25A O21 112.0(15) . . ?
C45A C25A H25A 103.1 . . ?
C45A C25A C38A 118(2) . . ?
C38A C25A H25A 103.1 . . ?
C25A C45A H45D 109.5 . . ?
C25A C45A H45E 109.5 . . ?
C25A C45A H45F 109.5 . . ?
H45D C45A H45E 109.5 . . ?
H45D C45A H45F 109.5 . . ?
H45E C45A H45F 109.5 . . ?
C25A C38A H38D 109.5 . . ?
C25A C38A H38E 109.5 . . ?
C25A C38A H38F 109.5 . . ?
H38D C38A H38E 109.5 . . ?
H38D C38A H38F 109.5 . . ?
H38E C38A H38F 109.5 . . ?
C78A O19A Ti2 161(3) . . ?
O19A C78A H78A 113.4 . . ?
O19A C78A C73A 107(3) . . ?
O19A C78A C74A 103(4) . . ?
C73A C78A H78A 113.4 . . ?
C73A C78A C74A 105(2) . . ?
C74A C78A H78A 113.4 . . ?
C78A C73A H73D 109.5 . . ?
C78A C73A H73E 109.5 . . ?
C78A C73A H73F 109.5 . . ?
H73D C73A H73E 109.5 . . ?
H73D C73A H73F 109.5 . . ?
H73E C73A H73F 109.5 . . ?
C78A C74A H74D 109.5 . . ?
C78A C74A H74E 109.5 . . ?
C78A C74A H74F 109.5 . . ?
H74D C74A H74E 109.5 . . ?
H74D C74A H74F 109.5 . . ?
H74E C74A H74F 109.5 . . ?
O26 C36A H36A 103.4 . . ?
O26 C36A C52A 110.9(16) . . ?
O26 C36A C53A 112.4(16) . . ?
C52A C36A H36A 103.4 . . ?
C52A C36A C53A 121.0(18) . . ?
C53A C36A H36A 103.4 . . ?
C36A C52A H52D 109.5 . . ?
C36A C52A H52E 109.5 . . ?
C36A C52A H52F 109.5 . . ?
H52D C52A H52E 109.5 . . ?
H52D C52A H52F 109.5 . . ?
H52E C52A H52F 109.5 . . ?
C36A C53A H53D 109.5 . . ?
C36A C53A H53E 109.5 . . ?
C36A C53A H53F 109.5 . . ?
H53D C53A H53E 109.5 . . ?
H53D C53A H53F 109.5 . . ?
H53E C53A H53F 109.5 . . ?
O27 C37A H37A 105.4 . . ?
O27 C37A C51A 106(2) . . ?
O27 C37A C66A 117(3) . . ?
C51A C37A H37A 105.4 . . ?
C66A C37A H37A 105.4 . . ?
C66A C37A C51A 116(2) . . ?
C37A C51A H51D 109.5 . . ?
C37A C51A H51E 109.5 . . ?
C37A C51A H51F 109.5 . . ?
H51D C51A H51E 109.5 . . ?
H51D C51A H51F 109.5 . . ?
H51E C51A H51F 109.5 . . ?
C37A C66A H66D 109.5 . . ?
C37A C66A H66E 109.5 . . ?
C37A C66A H66F 109.5 . . ?
H66D C66A H66E 109.5 . . ?
H66D C66A H66F 109.5 . . ?
H66E C66A H66F 109.5 . . ?
H67D C67A H67E 109.5 . . ?
H67D C67A H67F 109.5 . . ?
H67E C67A H67F 109.5 . . ?
C65A C67A H67D 109.5 . . ?
C65A C67A H67E 109.5 . . ?
C65A C67A H67F 109.5 . . ?
H79D C79A H79E 109.5 . . ?
H79D C79A H79F 109.5 . . ?
H79E C79A H79F 109.5 . . ?
C65A C79A H79D 108.8 . . ?
C65A C79A H79E 109.1 . . ?
C65A C79A H79F 110.6 . . ?
O17 C65A C67A 97.9(19) . . ?
O17 C65A C79A 117(2) . . ?
O17 C65A H65A 111.8 . . ?
C67A C65A H65A 111.8 . . ?
C79A C65A C67A 105(2) . . ?
C79A C65A H65A 111.8 . . ?
O37 C63A H63A 99.3 . . ?
O37 C63A C80A 100(3) . . ?
O37 C63A C68A 139(5) . . ?
C80A C63A H63A 99.3 . . ?
C68A C63A H63A 99.3 . . ?
C68A C63A C80A 113(2) . . ?
C63A C80A H80D 100.0 . . ?
C63A C80A H80E 109.4 . . ?
C63A C80A H80F 118.4 . . ?
H80D C80A H80E 109.5 . . ?
H80D C80A H80F 109.5 . . ?
H80E C80A H80F 109.5 . . ?
C63A C68A H68D 110.1 . . ?
C63A C68A H68E 104.0 . . ?
C63A C68A H68F 114.1 . . ?
H68D C68A H68E 109.5 . . ?
H68D C68A H68F 109.5 . . ?
H68E C68A H68F 109.5 . . ?

loop_
_geom_bond_atom_site_label_1
_geom_bond_atom_site_label_2
_geom_bond_distance
_geom_bond_site_symmetry_2
_geom_bond_publ_flag
C6 O36 1.248(7) . ?
C6 O12 1.249(7) . ?
C6 C3 1.511(6) . ?
O36 Ti5 2.166(4) . ?
O12 Ti4 2.152(3) . ?
Ti1 Ti7 3.0706(15) . ?
Ti1 O4 2.175(3) . ?
Ti1 O6 1.954(4) . ?
Ti1 O18 1.871(4) . ?
Ti1 O26 1.778(4) . ?
Ti1 O28 1.948(4) . ?
Ti1 O32 2.022(4) . ?
Ti4 Ti5 3.0738(15) . ?
Ti4 O10 1.968(4) . ?
Ti4 O14 1.899(4) . ?
Ti4 O16 1.990(4) . ?
Ti4 O20 1.956(4) . ?
Ti4 O34 1.772(4) . ?
Ti6 Ti8 3.0867(15) . ?
Ti6 O1 2.148(3) . ?
Ti6 O8 1.951(4) . ?
Ti6 O22 2.003(4) . ?
Ti6 O24 1.970(4) . ?
Ti6 O39 1.900(5) . ?
Ti6 O5 1.794(4) . ?
Cu1 Cl1 2.5063(14) . ?
Cu1 Cl2 2.423(3) . ?
Cu1 N3 1.970(5) . ?
Cu1 N1 1.988(13) 2_656 ?
Ti8 Ti2 3.117(2) . ?
Ti8 O22 2.021(5) . ?
Ti8 O38 2.190(4) . ?
Ti8 O39 2.020(4) . ?
Ti8 O23 2.017(6) . ?
Ti8 O3 1.781(5) . ?
Ti8 O15 1.796(5) . ?
Ti9 Ti7 3.158(2) . ?
Ti9 O18 1.988(4) . ?
Ti9 O30 1.976(5) . ?
Ti9 O21 2.058(5) . ?
Ti9 O25 2.220(5) . ?
Ti9 O13 1.785(5) . ?
Ti9 O33 1.779(5) . ?
Ti5 Ti3 3.135(2) . ?
Ti5 O14 2.031(4) . ?
Ti5 O16 2.003(5) . ?
Ti5 O7 2.020(6) . ?
Ti5 O31 1.769(6) . ?
Ti5 O2 1.795(6) . ?
Ti3 O14 1.918(4) . ?
Ti3 O11 1.943(5) . ?
Ti3 O7 1.974(5) . ?
Ti3 O9 1.749(6) . ?
Ti3 O37 1.738(8) . ?
Ti7 O18 1.984(4) . ?
Ti7 O32 1.962(5) . ?
Ti7 O21 1.957(5) . ?
Ti7 O27 1.749(6) . ?
Ti7 O17 1.760(6) . ?
Ti2 O39 1.912(5) . ?
Ti2 O23 1.980(5) . ?
Ti2 O29 1.932(6) . ?
Ti2 O35 1.796(8) . ?
Ti2 O19B 1.706(12) . ?
Ti2 O19A 2.11(3) . ?
P1 O6 1.524(4) . ?
P1 O24 1.514(4) . ?
P1 O30 1.516(4) . ?
P1 H1 1.52(6) . ?
Cl1 Cu2 2.426(3) . ?
P3 O20 1.504(4) . ?
P3 O28 1.507(4) . ?
P3 O11 1.520(5) . ?
P3 H3 1.30(6) . ?
P2 O8 1.506(4) . ?
P2 O10 1.519(4) . ?
P2 O29 1.521(6) . ?
P2 H2 1.30(6) . ?
Cu2 Cl2 2.583(3) . ?
Cu2 N2 1.966(6) . ?
O1 C7 1.262(7) . ?
O4 C9 1.252(7) . ?
O16 C16 1.424(9) . ?
O22 C18 1.462(9) . ?
O26 C36 1.374(15) . ?
O26 C36A 1.365(14) . ?
O32 C17 1.455(9) . ?
O34 C59 1.333(11) . ?
O38 C7 1.253(7) . ?
O5 C33B 1.394(17) . ?
O5 C33A 1.434(13) . ?
O21 C25B 1.434(15) . ?
O21 C25A 1.435(14) . ?
O23 C47B 1.407(17) . ?
O23 C47A 1.389(16) . ?
O3 C41B 1.389(15) . ?
O3 C41A 1.403(17) . ?
O25 C9 1.287(8) . ?
O13 C39 1.428(11) . ?
O27 C37 1.450(14) . ?
O27 C37A 1.452(19) . ?
O7 C50B 1.452(14) . ?
O7 C50A 1.407(17) . ?
O15 C58 1.309(16) . ?
O31 C32B 1.426(13) . ?
O31 C32A 1.321(16) . ?
O2 C76 1.341(15) . ?
O2 C82 1.317(17) . ?
O33 C31 1.434(10) . ?
O17 C65 1.430(16) . ?
O17 C65A 1.408(18) . ?
N3 C19 1.291(8) . ?
N3 C26 1.303(10) . ?
C7 C8 1.503(7) . ?
C8 C15 1.331(9) . ?
C8 C28 1.380(10) . ?
C9 C14 1.498(7) . ?
C9 C14A 1.519(9) . ?
O35 C46B 1.386(19) . ?
O35 C46A 1.411(17) . ?
O9 C62B 1.392(15) . ?
O9 C62A 1.402(11) . ?
C10 H10 0.9500 . ?
C10 C11 1.3900 . ?
C10 C14 1.3900 . ?
C11 H11 0.9500 . ?
C11 N2 1.3900 . ?
N2 C12 1.3900 . ?
C12 H12 0.9500 . ?
C12 C13 1.3900 . ?
C13 H13 0.9500 . ?
C13 C14 1.3900 . ?
C10A H10A 0.9500 . ?
C10A C11A 1.380(9) . ?
C10A C14A 1.389(9) . ?
C11A H11A 0.9500 . ?
C11A N2A 1.374(9) . ?
N2A C12A 1.372(9) . ?
C12A H12A 0.9500 . ?
C12A C13A 1.389(9) . ?
C13A H13A 0.9500 . ?
C13A C14A 1.391(9) . ?
C15 H15 0.9500 . ?
C15 C19 1.396(8) . ?
C16 H16 1.0000 . ?
C16 C23 1.489(12) . ?
C16 C29 1.397(12) . ?
C17 H17 1.0000 . ?
C17 C20 1.554(13) . ?
C17 C21 1.506(12) . ?
C18 H18 1.0000 . ?
C18 C22 1.491(13) . ?
C18 C24 1.484(13) . ?
O37 C63 1.483(19) . ?
O37 C63A 1.490(19) . ?
C19 H19 0.9500 . ?
C20 H20A 0.9800 . ?
C20 H20B 0.9800 . ?
C20 H20C 0.9800 . ?
C21 H21A 0.9800 . ?
C21 H21B 0.9800 . ?
C21 H21C 0.9800 . ?
C22 H22A 0.9800 . ?
C22 H22B 0.9800 . ?
C22 H22C 0.9800 . ?
C23 H23A 0.9800 . ?
C23 H23B 0.9800 . ?
C23 H23C 0.9800 . ?
C24 H24A 0.9800 . ?
C24 H24B 0.9800 . ?
C24 H24C 0.9800 . ?
C25B H25B 1.0000 . ?
C25B C38B 1.445(13) . ?
C25B C45B 1.435(13) . ?
O19B C78B 1.405(16) . ?
C26 H26 0.9500 . ?
C26 C28 1.384(11) . ?
C27 H27A 0.9800 . ?
C27 H27B 0.9800 . ?
C27 H27C 0.9800 . ?
C27 C31 1.492(15) . ?
C28 H28 0.9500 . ?
C29 H29A 0.9800 . ?
C29 H29B 0.9800 . ?
C29 H29C 0.9800 . ?
C30 H30A 0.9800 . ?
C30 H30B 0.9800 . ?
C30 H30C 0.9800 . ?
C30 C39 1.491(17) . ?
C31 H31 1.0000 . ?
C31 C34 1.483(14) . ?
C32B H32B 1.0000 . ?
C32B C43B 1.463(16) . ?
C32B C48B 1.464(16) . ?
C33B H33B 1.0000 . ?
C33B C40B 1.45(2) . ?
C33B C42B 1.43(2) . ?
C34 H34A 0.9800 . ?
C34 H34B 0.9800 . ?
C34 H34C 0.9800 . ?
C35 H35A 0.9800 . ?
C35 H35B 0.9800 . ?
C35 H35C 0.9800 . ?
C35 C39 1.504(16) . ?
C36 H36 1.0000 . ?
C36 C52 1.491(12) . ?
C36 C53 1.520(19) . ?
C37 H37 1.0000 . ?
C37 C51 1.62(2) . ?
C37 C66 1.506(16) . ?
C38B H38A 0.9800 . ?
C38B H38B 0.9800 . ?
C38B H38C 0.9800 . ?
C39 H39 1.0000 . ?
C40B H40A 0.9797 . ?
C40B H40B 0.9804 . ?
C40B H40C 0.9801 . ?
C41B H41B 1.0000 . ?
C41B C71B 1.439(13) . ?
C41B C72B 1.438(13) . ?
C42B H42A 0.9800 . ?
C42B H42B 0.9800 . ?
C42B H42C 0.9800 . ?
C43B H43A 0.9800 . ?
C43B H43B 0.9800 . ?
C43B H43C 0.9800 . ?
C44B H44A 0.9800 . ?
C44B H44B 0.9800 . ?
C44B H44C 0.9800 . ?
C44B C47B 1.43(2) . ?
C45B H45A 0.9800 . ?
C45B H45B 0.9800 . ?
C45B H45C 0.9800 . ?
C46B H46B 1.0000 . ?
C46B C54B 1.462(12) . ?
C46B C55B 1.462(12) . ?
C47B H47B 1.0000 . ?
C47B C57B 1.443(19) . ?
C48B H48A 0.9800 . ?
C48B H48B 0.9800 . ?
C48B H48C 0.9800 . ?
C49B H49A 0.9800 . ?
C49B H49B 0.9800 . ?
C49B H49C 0.9800 . ?
C49B C62B 1.482(12) . ?
C50B H50B 1.0000 . ?
C50B C69B 1.441(13) . ?
C50B C70B 1.400(18) . ?
C51 H51A 0.9800 . ?
C51 H51B 0.9800 . ?
C51 H51C 0.9800 . ?
C52 H52A 0.9800 . ?
C52 H52B 0.9800 . ?
C52 H52C 0.9800 . ?
C53 H53A 0.9800 . ?
C53 H53B 0.9800 . ?
C53 H53C 0.9800 . ?
C54B H54A 0.9800 . ?
C54B H54B 0.9800 . ?
C54B H54C 0.9800 . ?
C55B H55A 0.9800 . ?
C55B H55B 0.9800 . ?
C55B H55C 0.9800 . ?
C56 H56A 0.9800 . ?
C56 H56B 0.9800 . ?
C56 H56C 0.9800 . ?
C56 C58 1.420(13) . ?
C57B H57A 0.9800 . ?
C57B H57B 0.9800 . ?
C57B H57C 0.9800 . ?
C58 H58 1.0000 . ?
C58 C75 1.431(12) . ?
C59 H59 1.0000 . ?
C59 C60 1.446(13) . ?
C59 C64 1.60(2) . ?
C60 H60A 0.9800 . ?
C60 H60B 0.9800 . ?
C60 H60C 0.9800 . ?
C61B H61A 0.9800 . ?
C61B H61B 0.9800 . ?
C61B H61C 0.9800 . ?
C61B C62B 1.762(10) . ?
C62B H62B 1.0000 . ?
C63 H63 1.0000 . ?
C63 C68 1.525(18) . ?
C63 C80 1.536(18) . ?
C64 H64A 0.9800 . ?
C64 H64B 0.9800 . ?
C64 H64C 0.9800 . ?
C65 H65 1.0000 . ?
C65 C67 1.535(13) . ?
C65 C79 1.482(10) . ?
C66 H66A 0.9800 . ?
C66 H66B 0.9800 . ?
C66 H66C 0.9800 . ?
C67 H67A 0.9800 . ?
C67 H67B 0.9800 . ?
C67 H67C 0.9800 . ?
C68 H68A 0.9800 . ?
C68 H68B 0.9800 . ?
C68 H68C 0.9800 . ?
C69B H69A 0.9800 . ?
C69B H69B 0.9800 . ?
C69B H69C 0.9800 . ?
C70B H70A 0.9800 . ?
C70B H70B 0.9800 . ?
C70B H70C 0.9800 . ?
C71B H71A 0.9800 . ?
C71B H71B 0.9800 . ?
C71B H71C 0.9800 . ?
C72B H72A 0.9800 . ?
C72B H72B 0.9800 . ?
C72B H72C 0.9800 . ?
C73B H73A 0.9798 . ?
C73B H73B 0.9805 . ?
C73B H73C 0.9801 . ?
C73B C78B 1.477(18) . ?
C74B H74A 0.9800 . ?
C74B H74B 0.9800 . ?
C74B H74C 0.9800 . ?
C74B C78B 1.406(18) . ?
C75 H75A 0.9800 . ?
C75 H75B 0.9800 . ?
C75 H75C 0.9800 . ?
C76 H76 1.0000 . ?
C76 C77 1.437(19) . ?
C76 C81 1.411(18) . ?
C77 H77A 0.9800 . ?
C77 H77B 0.9800 . ?
C77 H77C 0.9800 . ?
C78B H78B 1.0000 . ?
C79 H79A 0.9800 . ?
C79 H79B 0.9800 . ?
C79 H79C 0.9800 . ?
C80 H80A 0.9800 . ?
C80 H80B 0.9800 . ?
C80 H80C 0.9800 . ?
C81 H81A 0.9800 . ?
C81 H81B 0.9800 . ?
C81 H81C 0.9800 . ?
C82 H82 1.0000 . ?
C82 C83 1.487(17) . ?
C82 C84 1.454(17) . ?
C83 H83A 0.9800 . ?
C83 H83B 0.9800 . ?
C83 H83C 0.9800 . ?
C84 H84A 0.9800 . ?
C84 H84B 0.9800 . ?
C84 H84C 0.9800 . ?
C1 H1A 0.9500 . ?
C1 C2 1.3900 . ?
C1 N1 1.3900 . ?
C2 H2A 0.9500 . ?
C2 C3 1.3900 . ?
C3 C4 1.3900 . ?
C4 H4 0.9500 . ?
C4 C5 1.3900 . ?
C5 H5 0.9500 . ?
C5 N1 1.3900 . ?
C41A H41A 1.0000 . ?
C41A C71A 1.458(18) . ?
C41A C72A 1.436(18) . ?
C71A H71D 0.9800 . ?
C71A H71E 0.9800 . ?
C71A H71F 0.9800 . ?
C72A H72D 0.9800 . ?
C72A H72E 0.9800 . ?
C72A H72F 0.9800 . ?
C69A H69D 0.9800 . ?
C69A H69E 0.9800 . ?
C69A H69F 0.9800 . ?
C69A C50A 1.429(19) . ?
C50A H50A 1.0000 . ?
C50A C70A 1.42(2) . ?
C70A H70D 0.9800 . ?
C70A H70E 0.9800 . ?
C70A H70F 0.9800 . ?
C62A H62A 1.0000 . ?
C62A C49A 1.412(16) . ?
C62A C61A 1.402(15) . ?
C49A H49D 0.9800 . ?
C49A H49E 0.9800 . ?
C49A H49F 0.9800 . ?
C61A H61D 0.9800 . ?
C61A H61E 0.9800 . ?
C61A H61F 0.9800 . ?
C46A H46A 1.0000 . ?
C46A C55A 1.471(19) . ?
C46A C54A 1.445(19) . ?
C55A H55D 0.9800 . ?
C55A H55E 0.9800 . ?
C55A H55F 0.9800 . ?
C54A H54D 0.9800 . ?
C54A H54E 0.9800 . ?
C54A H54F 0.9800 . ?
C32A H32A 1.0000 . ?
C32A C48A 1.389(17) . ?
C32A C43A 1.386(18) . ?
C48A H48D 0.9800 . ?
C48A H48E 0.9800 . ?
C48A H48F 0.9800 . ?
C43A H43D 0.9800 . ?
C43A H43E 0.9800 . ?
C43A H43F 0.9800 . ?
C44A H44D 0.9800 . ?
C44A H44E 0.9800 . ?
C44A H44F 0.9800 . ?
C44A C47A 1.459(18) . ?
C47A H47A 1.0000 . ?
C47A C57A 1.449(18) . ?
C57A H57D 0.9800 . ?
C57A H57E 0.9800 . ?
C57A H57F 0.9800 . ?
C42A H42D 0.9800 . ?
C42A H42E 0.9800 . ?
C42A H42F 0.9800 . ?
C42A C33A 1.445(16) . ?
C33A H33A 1.0000 . ?
C33A C40A 1.439(17) . ?
C40A H40D 0.9800 . ?
C40A H40E 0.9800 . ?
C40A H40F 0.9800 . ?
C25A H25A 1.0000 . ?
C25A C45A 1.427(18) . ?
C25A C38A 1.460(18) . ?
C45A H45D 0.9800 . ?
C45A H45E 0.9800 . ?
C45A H45F 0.9800 . ?
C38A H38D 0.9800 . ?
C38A H38E 0.9800 . ?
C38A H38F 0.9800 . ?
O19A C78A 1.40(2) . ?
C78A H78A 1.0000 . ?
C78A C73A 1.44(2) . ?
C78A C74A 1.44(2) . ?
C73A H73D 0.9800 . ?
C73A H73E 0.9800 . ?
C73A H73F 0.9800 . ?
C74A H74D 0.9800 . ?
C74A H74E 0.9800 . ?
C74A H74F 0.9800 . ?
C36A H36A 1.0000 . ?
C36A C52A 1.459(17) . ?
C36A C53A 1.470(18) . ?
C52A H52D 0.9800 . ?
C52A H52E 0.9800 . ?
C52A H52F 0.9800 . ?
C53A H53D 0.9800 . ?
C53A H53E 0.9800 . ?
C53A H53F 0.9800 . ?
C37A H37A 1.0000 . ?
C37A C51A 1.62(3) . ?
C37A C66A 1.51(2) . ?
C51A H51D 0.9800 . ?
C51A H51E 0.9800 . ?
C51A H51F 0.9800 . ?
C66A H66D 0.9800 . ?
C66A H66E 0.9800 . ?
C66A H66F 0.9800 . ?
C67A H67D 0.9800 . ?
C67A H67E 0.9800 . ?
C67A H67F 0.9800 . ?
C67A C65A 1.55(2) . ?
C79A H79D 0.9804 . ?
C79A H79E 0.9803 . ?
C79A H79F 0.9798 . ?
C79A C65A 1.45(2) . ?
C65A H65A 1.0000 . ?
C63A H63A 1.0000 . ?
C63A C80A 1.53(3) . ?
C63A C68A 1.51(2) . ?
C80A H80D 0.9802 . ?
C80A H80E 0.9799 . ?
C80A H80F 0.9797 . ?
C68A H68D 0.9800 . ?
C68A H68E 0.9803 . ?
C68A H68F 0.9800 . ?

loop_
_geom_torsion_atom_site_label_1
_geom_torsion_atom_site_label_2
_geom_torsion_atom_site_label_3
_geom_torsion_atom_site_label_4
_geom_torsion
_geom_torsion_site_symmetry_1
_geom_torsion_site_symmetry_2
_geom_torsion_site_symmetry_3
_geom_torsion_site_symmetry_4
_geom_torsion_publ_flag
C6 C3 C4 C5 -174.3(5) . . . . ?
O36 C6 O12 Ti4 -2.8(9) . . . . ?
O36 C6 C3 C2 -1.0(7) . . . . ?
O36 C6 C3 C4 173.3(5) . . . . ?
O36 Ti5 O31 C32B 142(5) . . . . ?
O36 Ti5 O31 C32A -72(4) . . . . ?
O12 C6 O36 Ti5 4.4(10) . . . . ?
O12 C6 C3 C2 -179.5(4) . . . . ?
O12 C6 C3 C4 -5.2(7) . . . . ?
O12 Ti4 O14 Ti5 82.29(17) . . . . ?
O12 Ti4 O14 Ti3 -62.4(4) . . . . ?
Ti1 Ti7 O27 C37 -110.5(14) . . . . ?
Ti1 Ti7 O27 C37A -156(4) . . . . ?
Ti1 Ti7 O17 C65 51(6) . . . . ?
Ti1 Ti7 O17 C65A -107(4) . . . . ?
Ti1 O4 C9 O25 13.5(11) . . . . ?
Ti1 O4 C9 C14 -174.0(11) . . . . ?
Ti1 O4 C9 C14A -177.0(11) . . . . ?
Ti1 O26 C36 C52 130.3(17) . . . . ?
Ti1 O26 C36 C53 -102(2) . . . . ?
Ti1 O26 C36A C52A -69(4) . . . . ?
Ti1 O26 C36A C53A 151.6(15) . . . . ?
Ti1 O32 C17 C20 52.1(9) . . . . ?
Ti1 O32 C17 C21 -76.2(9) . . . . ?
Ti4 Ti5 O31 C32B 78(5) . . . . ?
Ti4 Ti5 O31 C32A -136(3) . . . . ?
Ti4 Ti5 O2 C76 -179(100) . . . . ?
Ti4 Ti5 O2 C82 57.4(17) . . . . ?
Ti4 O16 C16 C23 -96.7(9) . . . . ?
Ti4 O16 C16 C29 106.8(13) . . . . ?
Ti4 O34 C59 C60 -120.5(15) . . . . ?
Ti4 O34 C59 C64 119.1(14) . . . . ?
Ti6 Ti8 O3 C41A -56(2) . . . . ?
Ti6 Ti8 O15 C58 3(3) . . . . ?
Ti6 O1 C7 O38 6.5(10) . . . . ?
Ti6 O1 C7 C8 -170.7(4) . . . . ?
Ti6 O22 C18 C22 56.9(9) . . . . ?
Ti6 O22 C18 C24 -74.3(9) . . . . ?
Ti6 O5 C33B C40B -162(4) . . . . ?
Ti6 O5 C33B C42B 36(9) . . . . ?
Ti6 O5 C33A C42A 89.1(17) . . . . ?
Ti6 O5 C33A C40A -141.1(14) . . . . ?
Cu1 N3 C19 C15 176.2(8) . . . . ?
Cu1 N3 C26 C28 -176.1(11) . . . . ?
Ti8 Ti6 O5 C33B -152(7) . . . . ?
Ti8 Ti6 O5 C33A 163.8(12) . . . . ?
Ti8 Ti2 O35 C46B 112(6) . . . . ?
Ti8 Ti2 O35 C46A 156(3) . . . . ?
Ti8 Ti2 O19B C78B -114(2) . . . . ?
Ti8 O22 C18 C22 -126.1(7) . . . . ?
Ti8 O22 C18 C24 102.7(8) . . . . ?
Ti8 O38 C7 O1 -9.7(11) . . . . ?
Ti8 O38 C7 C8 167.5(4) . . . . ?
Ti8 O23 C47B C44B -125(3) . . . . ?
Ti8 O23 C47B C57B 94(4) . . . . ?
Ti8 O23 C47A C44A -61(3) . . . . ?
Ti8 O23 C47A C57A 61(2) . . . . ?
Ti8 O3 C41A C71A 133(2) . . . . ?
Ti8 O3 C41A C72A -89(3) . . . . ?
Ti8 O15 C58 C56 46(5) . . . . ?
Ti8 O15 C58 C75 -173(2) . . . . ?
Ti9 Ti7 O27 C37 172.3(14) . . . . ?
Ti9 Ti7 O27 C37A 127(4) . . . . ?
Ti9 Ti7 O17 C65 145(6) . . . . ?
Ti9 Ti7 O17 C65A -13(4) . . . . ?
Ti9 O21 C25B C38B 66(2) . . . . ?
Ti9 O21 C25B C45B -63(2) . . . . ?
Ti9 O21 C25A C45A -67(3) . . . . ?
Ti9 O21 C25A C38A 71(3) . . . . ?
Ti9 O25 C9 O4 17.0(12) . . . . ?
Ti9 O25 C9 C14 -156.1(10) . . . . ?
Ti9 O25 C9 C14A -151.9(12) . . . . ?
Ti9 O13 C39 C30 114.7(10) . . . . ?
Ti9 O13 C39 C35 -118.3(8) . . . . ?
Ti9 O33 C31 C27 -57.3(15) . . . . ?
Ti9 O33 C31 C34 178.3(9) . . . . ?
Ti5 Ti4 O14 Ti3 -144.7(5) . . . . ?
Ti5 Ti4 O34 C59 -164.8(12) . . . . ?
Ti5 Ti3 O9 C62B -71(4) . . . . ?
Ti5 Ti3 O9 C62A -152.5(17) . . . . ?
Ti5 Ti3 O37 C63 165(3) . . . . ?
Ti5 Ti3 O37 C63A 133(4) . . . . ?
Ti5 O16 C16 C23 87.0(9) . . . . ?
Ti5 O16 C16 C29 -69.5(14) . . . . ?
Ti5 O7 C50B C69B -81(3) . . . . ?
Ti5 O7 C50B C70B 142(2) . . . . ?
Ti5 O7 C50A C69A -104(3) . . . . ?
Ti5 O7 C50A C70A 122(4) . . . . ?
Ti5 O31 C32B C43B 169(4) . . . . ?
Ti5 O31 C32B C48B 52(5) . . . . ?
Ti5 O31 C32A C48A -95(5) . . . . ?
Ti5 O31 C32A C43A 91(5) . . . . ?
Ti5 O2 C76 C77 -125(4) . . . . ?
Ti5 O2 C76 C81 96(4) . . . . ?
Ti5 O2 C82 C83 101(2) . . . . ?
Ti5 O2 C82 C84 -128.7(16) . . . . ?
Ti3 Ti5 O31 C32B -152(5) . . . . ?
Ti3 Ti5 O31 C32A -6(4) . . . . ?
Ti3 Ti5 O2 C76 107(4) . . . . ?
Ti3 Ti5 O2 C82 -15.7(17) . . . . ?
Ti3 O7 C50B C69B 71(3) . . . . ?
Ti3 O7 C50B C70B -66(3) . . . . ?
Ti3 O7 C50A C69A 97(3) . . . . ?
Ti3 O7 C50A C70A -38(5) . . . . ?
Ti3 O9 C62B C49B -86(4) . . . . ?
Ti3 O9 C62B C61B 162(3) . . . . ?
Ti3 O9 C62A C49A -91(2) . . . . ?
Ti3 O9 C62A C61A 123(2) . . . . ?
Ti3 O37 C63 C68 -86(4) . . . . ?
Ti3 O37 C63 C80 32(5) . . . . ?
Ti3 O37 C63A C80A -152(3) . . . . ?
Ti3 O37 C63A C68A 65(8) . . . . ?
Ti7 Ti1 O18 Ti9 -137.7(4) . . . . ?
Ti7 Ti1 O26 C36 -169.9(19) . . . . ?
Ti7 Ti1 O26 C36A -142(2) . . . . ?
Ti7 Ti9 O13 C39 57.1(9) . . . . ?
Ti7 Ti9 O33 C31 -82.4(11) . . . . ?
Ti7 O32 C17 C20 -117.4(7) . . . . ?
Ti7 O32 C17 C21 114.3(7) . . . . ?
Ti7 O21 C25B C38B -129(2) . . . . ?
Ti7 O21 C25B C45B 102(2) . . . . ?
Ti7 O21 C25A C45A 124(2) . . . . ?
Ti7 O21 C25A C38A -97(3) . . . . ?
Ti7 O27 C37 C51 -111.1(15) . . . . ?
Ti7 O27 C37 C66 129.9(14) . . . . ?
Ti7 O27 C37A C51A 102(4) . . . . ?
Ti7 O27 C37A C66A -126(3) . . . . ?
Ti7 O17 C65 C67 79(6) . . . . ?
Ti7 O17 C65 C79 -167(5) . . . . ?
Ti7 O17 C65A C67A 78(5) . . . . ?
Ti7 O17 C65A C79A -171(3) . . . . ?
Ti2 Ti8 O3 C41A 66(2) . . . . ?
Ti2 Ti8 O15 C58 -71(3) . . . . ?
Ti2 O23 C47B C44B 80(3) . . . . ?
Ti2 O23 C47B C57B -60(5) . . . . ?
Ti2 O23 C47A C44A 100(2) . . . . ?
Ti2 O23 C47A C57A -137.7(17) . . . . ?
Ti2 O35 C46B C54B -12(8) . . . . ?
Ti2 O35 C46B C55B -138(5) . . . . ?
Ti2 O35 C46A C55A -111(4) . . . . ?
Ti2 O35 C46A C54A 25(5) . . . . ?
Ti2 O19B C78B C73B 55(5) . . . . ?
Ti2 O19B C78B C74B -117(3) . . . . ?
Ti2 O19A C78A C73A -112(9) . . . . ?
Ti2 O19A C78A C74A -1(11) . . . . ?
Cu2 N2 C12 C13 171.7(10) . . . . ?
O1 C7 C8 C15 6.2(11) . . . . ?
O1 C7 C8 C28 -178.8(9) . . . . ?
O4 Ti1 O18 Ti9 -47.4(3) . . . . ?
O4 Ti1 O18 Ti7 90.33(17) . . . . ?
O4 C9 C14 C10 -178.9(7) . . . . ?
O4 C9 C14 C13 -7.0(17) . . . . ?
O4 C9 C14A C10A -170.6(14) . . . . ?
O4 C9 C14A C13A 11(2) . . . . ?
O6 Ti1 O18 Ti9 37.1(3) . . . . ?
O6 Ti1 O18 Ti7 174.80(16) . . . . ?
O6 Ti1 O26 C36 -37.7(19) . . . . ?
O6 Ti1 O26 C36A -10(2) . . . . ?
O6 P1 O24 Ti6 89.5(4) . . . . ?
O6 P1 O30 Ti9 -10.3(6) . . . . ?
O8 Ti6 O5 C33B -19(7) . . . . ?
O8 Ti6 O5 C33A -62.9(12) . . . . ?
O8 P2 O10 Ti4 91.4(4) . . . . ?
O8 P2 O29 Ti2 -24.4(8) . . . . ?
O10 Ti4 O14 Ti5 67.6(7) . . . . ?
O10 Ti4 O14 Ti3 -77.1(8) . . . . ?
O10 Ti4 O34 C59 59.8(12) . . . . ?
O10 P2 O8 Ti6 158.3(3) . . . . ?
O10 P2 O29 Ti2 -149.9(6) . . . . ?
O14 Ti4 O34 C59 -123.9(12) . . . . ?
O14 Ti5 O31 C32B 149(4) . . . . ?
O14 Ti5 O31 C32A -65(4) . . . . ?
O14 Ti5 O2 C76 144(4) . . . . ?
O14 Ti5 O2 C82 20.5(17) . . . . ?
O14 Ti3 O9 C62B -28(4) . . . . ?
O14 Ti3 O9 C62A -110.2(18) . . . . ?
O14 Ti3 O37 C63 122(3) . . . . ?
O14 Ti3 O37 C63A 90(4) . . . . ?
O16 Ti4 O14 Ti5 -4.74(16) . . . . ?
O16 Ti4 O14 Ti3 -149.4(4) . . . . ?
O16 Ti4 O34 C59 155.7(12) . . . . ?
O16 Ti5 O31 C32B 60(5) . . . . ?
O16 Ti5 O31 C32A -154(4) . . . . ?
O16 Ti5 O2 C76 -140(4) . . . . ?
O16 Ti5 O2 C82 97.3(17) . . . . ?
O18 Ti1 O26 C36 -130.9(19) . . . . ?
O18 Ti1 O26 C36A -103(2) . . . . ?
O18 Ti9 O13 C39 20.2(9) . . . . ?
O18 Ti9 O33 C31 -42.0(16) . . . . ?
O18 Ti7 O27 C37 -148.3(14) . . . . ?
O18 Ti7 O27 C37A 166(4) . . . . ?
O18 Ti7 O17 C65 100(6) . . . . ?
O18 Ti7 O17 C65A -58(4) . . . . ?
O20 Ti4 O14 Ti5 167.38(18) . . . . ?
O20 Ti4 O14 Ti3 22.7(4) . . . . ?
O20 Ti4 O34 C59 -32.6(12) . . . . ?
O20 P3 O28 Ti1 79.2(5) . . . . ?
O20 P3 O11 Ti3 -21.6(8) . . . . ?
O22 Ti6 O5 C33B 167(7) . . . . ?
O22 Ti6 O5 C33A 123.8(12) . . . . ?
O22 Ti8 O3 C41A -74(2) . . . . ?
O22 Ti8 O15 C58 43(3) . . . . ?
O24 Ti6 O5 C33B 73(7) . . . . ?
O24 Ti6 O5 C33A 29.0(12) . . . . ?
O24 P1 O6 Ti1 162.0(3) . . . . ?
O24 P1 O30 Ti9 -135.4(5) . . . . ?
O26 Ti1 O18 Ti9 129.8(3) . . . . ?
O26 Ti1 O18 Ti7 -92.54(19) . . . . ?
O28 Ti1 O18 Ti9 -78.4(8) . . . . ?
O28 Ti1 O18 Ti7 59.3(7) . . . . ?
O28 Ti1 O26 C36 56.2(19) . . . . ?
O28 Ti1 O26 C36A 84(2) . . . . ?
O28 P3 O20 Ti4 156.2(3) . . . . ?
O28 P3 O11 Ti3 -147.5(6) . . . . ?
O30 Ti9 O13 C39 -68.4(9) . . . . ?
O30 Ti9 O33 C31 63.6(11) . . . . ?
O30 P1 O6 Ti1 36.9(4) . . . . ?
O30 P1 O24 Ti6 -145.4(3) . . . . ?
O32 Ti1 O18 Ti9 -135.1(3) . . . . ?
O32 Ti1 O18 Ti7 2.58(16) . . . . ?
O32 Ti1 O26 C36 150.9(19) . . . . ?
O32 Ti1 O26 C36A 178(2) . . . . ?
O32 Ti7 O27 C37 -68.6(15) . . . . ?
O32 Ti7 O27 C37A -114(4) . . . . ?
O32 Ti7 O17 C65 27(6) . . . . ?
O32 Ti7 O17 C65A -131(4) . . . . ?
O34 Ti4 O14 Ti5 -98.0(2) . . . . ?
O34 Ti4 O14 Ti3 117.3(4) . . . . ?
O38 Ti8 O3 C41A 6(2) . . . . ?
O38 C7 C8 C15 -171.3(8) . . . . ?
O38 C7 C8 C28 3.6(12) . . . . ?
O39 Ti6 O5 C33B -112(7) . . . . ?
O39 Ti6 O5 C33A -155.6(12) . . . . ?
O39 Ti8 O3 C41A 7(3) . . . . ?
O39 Ti8 O15 C58 -34(3) . . . . ?
O39 Ti2 O35 C46B 70(6) . . . . ?
O39 Ti2 O35 C46A 115(3) . . . . ?
O39 Ti2 O19B C78B -73(3) . . . . ?
O21 Ti9 O13 C39 94.4(9) . . . . ?
O21 Ti9 O33 C31 -99.4(11) . . . . ?
O21 Ti7 O27 C37 131.8(14) . . . . ?
O21 Ti7 O27 C37A 86(4) . . . . ?
O21 Ti7 O17 C65 173(6) . . . . ?
O21 Ti7 O17 C65A 15(4) . . . . ?
O11 Ti3 O9 C62B 56(4) . . . . ?
O11 Ti3 O9 C62A -25.5(18) . . . . ?
O11 Ti3 O37 C63 32(3) . . . . ?
O11 Ti3 O37 C63A 0(4) . . . . ?
O11 P3 O20 Ti4 31.6(5) . . . . ?
O11 P3 O28 Ti1 -154.7(4) . . . . ?
O23 Ti8 O3 C41A 88(2) . . . . ?
O23 Ti8 O15 C58 -110(3) . . . . ?
O23 Ti2 O35 C46B 150(6) . . . . ?
O23 Ti2 O35 C46A -165(3) . . . . ?
O23 Ti2 O19B C78B -144(2) . . . . ?
O3 Ti8 O15 C58 145(3) . . . . ?
O25 Ti9 O33 C31 -18.7(11) . . . . ?
O25 C9 C14 C10 -5.2(14) . . . . ?
O25 C9 C14 C13 166.7(8) . . . . ?
O25 C9 C14A C10A 0(2) . . . . ?
O25 C9 C14A C13A -178.3(14) . . . . ?
O13 Ti9 O33 C31 161.8(11) . . . . ?
O27 Ti7 O17 C65 -80(6) . . . . ?
O27 Ti7 O17 C65A 122(4) . . . . ?
O7 Ti5 O31 C32B -135(5) . . . . ?
O7 Ti5 O31 C32A 11(4) . . . . ?
O7 Ti5 O2 C76 70(4) . . . . ?
O7 Ti5 O2 C82 -53.5(17) . . . . ?
O7 Ti3 O9 C62B -103(4) . . . . ?
O7 Ti3 O9 C62A 175.0(18) . . . . ?
O7 Ti3 O37 C63 -157(3) . . . . ?
O7 Ti3 O37 C63A 171(4) . . . . ?
O29 Ti2 O35 C46B -20(6) . . . . ?
O29 Ti2 O35 C46A 24(3) . . . . ?
O29 Ti2 O19B C78B 16(2) . . . . ?
O29 P2 O8 Ti6 34.7(5) . . . . ?
O29 P2 O10 Ti4 -144.3(4) . . . . ?
O15 Ti8 O3 C41A -173(2) . . . . ?
O31 Ti5 O2 C76 -35(4) . . . . ?
O31 Ti5 O2 C82 -157.9(17) . . . . ?
O2 Ti5 O31 C32B -39(5) . . . . ?
O2 Ti5 O31 C32A 107(4) . . . . ?
O33 Ti9 O13 C39 -166.2(9) . . . . ?
O17 Ti7 O27 C37 31.5(15) . . . . ?
O17 Ti7 O27 C37A -14(4) . . . . ?
N3 C26 C28 C8 1(2) . . . . ?
C7 C8 C15 C19 177.9(8) . . . . ?
C7 C8 C28 C26 -177.9(11) . . . . ?
C8 C15 C19 N3 -1.2(16) . . . . ?
O35 Ti2 O19B C78B 115(2) . . . . ?
O9 Ti3 O37 C63 -60(3) . . . . ?
O9 Ti3 O37 C63A -92(4) . . . . ?
C10 C11 N2 Cu2 -172.3(9) . . . . ?
C10 C11 N2 C12 0.0 . . . . ?
C11 C10 C14 C9 171.9(17) . . . . ?
C11 C10 C14 C13 0.0 . . . . ?
C11 N2 C12 C13 0.0 . . . . ?
N2 C12 C13 C14 0.0 . . . . ?
C12 C13 C14 C9 -171.9(17) . . . . ?
C12 C13 C14 C10 0.0 . . . . ?
C14 C10 C11 N2 0.0 . . . . ?
C10A C11A N2A C12A 7(2) . . . . ?
C11A C10A C14A C9 -175.0(18) . . . . ?
C11A C10A C14A C13A 3(2) . . . . ?
C11A N2A C12A C13A -10(2) . . . . ?
N2A C12A C13A C14A 9(3) . . . . ?
C12A C13A C14A C9 172(2) . . . . ?
C12A C13A C14A C10A -6(3) . . . . ?
C14A C10A C11A N2A -4(2) . . . . ?
C15 C8 C28 C26 -2.7(17) . . . . ?
O37 Ti3 O9 C62B 154(4) . . . . ?
O37 Ti3 O9 C62A 72.3(18) . . . . ?
C19 N3 C26 C28 1(2) . . . . ?
O19B Ti2 O35 C46B -114(6) . . . . ?
C26 N3 C19 C15 -0.5(16) . . . . ?
C28 C8 C15 C19 2.8(14) . . . . ?
C1 C2 C3 C6 174.4(4) . . . . ?
C1 C2 C3 C4 0.0 . . . . ?
C2 C1 N1 Cu1 -162.0(3) . . . 2_656 ?
C2 C1 N1 C5 0.0 . . . . ?
C2 C3 C4 C5 0.0 . . . . ?
C3 C6 O36 Ti5 -173.9(4) . . . . ?
C3 C6 O12 Ti4 175.5(3) . . . . ?
C3 C4 C5 N1 0.0 . . . . ?
C4 C5 N1 Cu1 162.1(3) . . . 2_656 ?
C4 C5 N1 C1 0.0 . . . . ?
N1 C1 C2 C3 0.0 . . . . ?
O19A Ti2 O35 C46A -64(4) . . . . ?

loop_
_smtbx_masks_void_nr
_smtbx_masks_void_average_x
_smtbx_masks_void_average_y
_smtbx_masks_void_average_z
_smtbx_masks_void_volume
_smtbx_masks_void_count_electrons
_smtbx_masks_void_content
1 0.000 0.000 0.000 24.1 2.5 '0.25 H2O'
2 0.000 0.000 0.500 24.1 2.5 '0.25 H2O'
3 0.000 0.324 0.250 130.2 22.6 '2.5 H2O'
4 0.000 0.676 0.750 130.2 24.3 '2.5 H2O'
5 0.163 0.107 0.373 188.5 46.7 '1 C3H8O,1.25 H2O'
6 0.163 0.893 0.873 188.5 46.9 '1 C3H8O,1.25 H2O'
7 0.337 0.393 0.627 188.5 48.5 '1 C3H8O,1.25 H2O'
8 0.337 0.607 0.127 188.5 48.2 '1 C3H8O,1.25 H2O'
9 0.500 0.176 0.750 130.2 24.3 '2.5 H2O'
10 0.500 0.824 0.250 130.2 22.6 '2.5 H2O'
11 0.500 0.500 0.000 24.1 2.5 '0.25 H2O'
12 0.500 0.500 0.500 24.1 2.5 '0.25 H2O'
13 0.663 0.393 0.873 188.5 46.9 '1 C3H8O,1.25 H2O'
14 0.663 0.607 0.373 188.5 46.7 '1 C3H8O,1.25 H2O'
15 0.837 0.107 0.127 188.5 48.2 '1 C3H8O,1.25 H2O'
16 0.837 0.893 0.627 188.5 48.5 '1 C3H8O,1.25 H2O'
